data_4120948
loop_
_publ_author_name
'Tadahiro Takeda'
'Masahiro Terada'

_publ_section_title
;
 Development of a Chiral Bis(guanidino)iminophosphorane as an Uncharged
 Organosuperbase for the Enantioselective Amination of Ketones
;
_journal_name_full 'Journal of the American Chemical Society'
_journal_page_first 15306
_journal_page_last 15309
_journal_paper_doi 10.1021/ja408296h
_journal_volume 135
_journal_year 2013
_chemical_absolute_configuration ad
_chemical_formula_moiety 'C49.50 H53 Cl N8 O P'
_chemical_formula_sum 'C49.5 H53 Cl N8 O P'
_chemical_formula_weight 842.44
_space_group_IT_number 4
_symmetry_cell_setting monoclinic
_symmetry_Int_Tables_number 4
_symmetry_space_group_name_Hall 'P 2yb'
_symmetry_space_group_name_H-M 'P 1 21 1'
_atom_sites_solution_hydrogens geom
_atom_sites_solution_primary direct
_atom_sites_solution_secondary difmap
_cell_angle_alpha 90.0000
_cell_angle_beta 95.4604(11)
_cell_angle_gamma 90.0000
_cell_formula_units_Z 4
_cell_length_a 18.3361(4)
_cell_length_b 10.44041(19)
_cell_length_c 23.7115(5)
_cell_measurement_reflns_used 40385
_cell_measurement_temperature 103
_cell_measurement_theta_max 68.29
_cell_measurement_theta_min 3.20
_cell_volume 4518.65(16)
_computing_cell_refinement 'RAPID AUTO'
_computing_data_collection 'RAPID AUTO (Rigaku, ????)'
_computing_data_reduction 'RAPID AUTO'
_computing_molecular_graphics 'CrystalStructure 4.0'
_computing_publication_material 'CrystalStructure 4.0 (Rigaku, 2010)'
_computing_structure_refinement 'SHELXL97 (Sheldrick, 2008)'
_computing_structure_solution 'Il Milione (Burla, et al., 2007)'
_diffrn_ambient_temperature 103
_diffrn_measured_fraction_theta_full 0.998
_diffrn_measured_fraction_theta_max 0.998
_diffrn_radiation_type 'Cu K\a'
_diffrn_radiation_wavelength 1.54187
_diffrn_reflns_av_R_equivalents 0.0491
_diffrn_reflns_limit_h_max 21
_diffrn_reflns_limit_h_min -21
_diffrn_reflns_limit_k_max 12
_diffrn_reflns_limit_k_min -12
_diffrn_reflns_limit_l_max 28
_diffrn_reflns_limit_l_min -28
_diffrn_reflns_number 50955
_diffrn_reflns_theta_full 67.50
_diffrn_reflns_theta_max 67.50
_diffrn_standards_number 0
_exptl_absorpt_coefficient_mu 1.443
_exptl_absorpt_correction_type none
_exptl_crystal_colour colorless
_exptl_crystal_density_diffrn 1.238
_exptl_crystal_description prism
_exptl_crystal_F_000 1784.00
_exptl_crystal_size_max 0.197
_exptl_crystal_size_mid 0.185
_exptl_crystal_size_min 0.170
_refine_diff_density_max 0.540
_refine_diff_density_min -0.530
_refine_ls_abs_structure_details 'Flack, H. D. (1983), Acta Cryst. A39, 876-881.  7391 Friedel Pairs'
_refine_ls_abs_structure_Flack 0.03(3)
_refine_ls_extinction_method none
_refine_ls_goodness_of_fit_ref 1.018
_refine_ls_hydrogen_treatment constr
_refine_ls_number_parameters 1127
_refine_ls_number_reflns 16007
_refine_ls_number_restraints 1
_refine_ls_R_factor_gt 0.0749
_refine_ls_shift/su_max 0.000
_refine_ls_structure_factor_coef Fsqd
_refine_ls_weighting_details 'w = 1/[\s^2^(Fo^2^)+(0.1337P)^2^+0.0000P] where P=(Fo^2^+2Fc^2^)/3'
_refine_ls_weighting_scheme calc
_refine_ls_wR_factor_ref 0.2232
_reflns_number_gt 10642
_reflns_number_total 16013
_reflns_threshold_expression F^2^>2.0\s(F^2^)
_cod_data_source_file ja408296h_si_002.cif
_cod_data_source_block 130614
_cod_original_cell_volume 4518.66(15)
_cod_original_formula_sum 'C49.50 H53 Cl N8 O P'
_cod_database_code 4120948

loop_
_symmetry_equiv_pos_site_id
_symmetry_equiv_pos_as_xyz
1 +X,+Y,+Z
2 -X,1/2+Y,-Z

loop_
_atom_site_label
_atom_site_type_symbol
_atom_site_fract_x
_atom_site_fract_y
_atom_site_fract_z
_atom_site_U_iso_or_equiv
_atom_site_adp_type
_atom_site_occupancy
_atom_site_symmetry_multiplicity
_atom_site_calc_flag
_atom_site_refinement_flags
Cl57 Cl 0.67973(18) 1.1102(3) 0.39533(11) 0.0932(9) Uani 1.0 2 d .
Cl86 Cl 0.72152(11) 0.11140(19) 0.08872(7) 0.0575(5) Uani 1.0 2 d .
P1 P 0.82775(11) 0.41116(18) 0.03479(7) 0.0468(5) Uani 1.0 2 d .
P107 P 0.66608(10) 0.73784(18) 0.44914(7) 0.0459(5) Uani 1.0 2 d .
O99 O 0.8137(5) 1.0218(9) 0.4681(4) 0.114(3) Uiso 1.0 2 d .
O103 O 0.7527(5) -0.0369(9) -0.0231(4) 0.103(3) Uani 1.0 2 d .
N1 N 0.5801(4) 0.9649(6) 0.5014(3) 0.0483(15) Uani 1.0 2 d .
N2 N 0.8970(4) 0.3847(6) 0.0006(3) 0.0440(14) Uani 1.0 2 d .
N3 N 0.7142(4) 0.8135(6) 0.5005(3) 0.0459(14) Uani 1.0 2 d .
N4 N 0.8200(4) 0.5625(6) 0.0354(3) 0.0472(15) Uani 1.0 2 d .
N5 N 0.9482(4) 0.2242(6) -0.0526(3) 0.0481(14) Uani 1.0 2 d .
N6 N 0.7699(4) 0.5592(6) 0.3854(3) 0.0477(15) Uani 1.0 2 d .
N7 N 0.6769(4) 0.5869(6) 0.4506(3) 0.0475(15) Uani 1.0 2 d .
N8 N 0.4927(4) 0.9216(6) 0.4343(3) 0.0481(15) Uani 1.0 2 d .
N9 N 0.5807(3) 0.7599(6) 0.4535(2) 0.0430(14) Uani 1.0 2 d .
N10 N 0.7657(4) 0.4232(7) 0.4565(3) 0.0578(17) Uani 1.0 2 d .
N11 N 0.7510(4) 0.3491(6) 0.0091(3) 0.0503(15) Uani 1.0 2 d .
N12 N 0.7709(4) 0.7264(7) 0.0864(3) 0.0576(17) Uani 1.0 2 d .
N13 N 0.8392(4) 0.3403(6) 0.0972(3) 0.0463(14) Uani 1.0 2 d .
N14 N 0.6910(4) 0.5875(7) 0.0477(3) 0.0519(16) Uani 1.0 2 d .
N105 N 0.9271(4) 0.1712(6) 0.0352(3) 0.0487(15) Uani 1.0 2 d .
N106 N 0.6975(4) 0.7930(6) 0.3917(3) 0.0471(15) Uani 1.0 2 d .
C1 C 0.5541(4) 0.8752(7) 0.4634(3) 0.0440(17) Uani 1.0 2 d .
C3 C 0.6329(4) 0.9552(7) 0.5517(3) 0.0445(16) Uani 1.0 2 d .
C4 C 0.6793(4) 0.8327(8) 0.5535(3) 0.0455(17) Uani 1.0 2 d .
C5 C 0.6611(5) 0.8021(7) 0.2899(3) 0.0477(18) Uani 1.0 2 d .
C7 C 0.8557(5) 0.2361(8) 0.2107(3) 0.0525(18) Uani 1.0 2 d .
C8 C 0.7342(5) 0.8380(7) 0.6048(3) 0.0489(18) Uani 1.0 2 d .
C9 C 0.6969(5) 0.9725(8) 0.2301(3) 0.055(2) Uani 1.0 2 d .
C10 C 0.6531(4) 0.3332(8) -0.0681(3) 0.0465(17) Uani 1.0 2 d .
C11 C 0.7112(5) 0.8915(7) 0.2757(3) 0.0499(18) Uani 1.0 2 d .
C12 C 0.9118(4) 0.3077(7) 0.1222(3) 0.0455(17) Uani 1.0 2 d .
C13 C 0.7639(5) 0.6211(8) 0.0544(3) 0.0508(19) Uani 1.0 2 d .
C14 C 0.6296(5) 0.9680(8) 0.1983(3) 0.058(3) Uani 1.0 2 d .
C15 C 0.6760(5) 0.7145(7) 0.3402(3) 0.0471(17) Uani 1.0 2 d .
C16 C 0.5789(5) 0.8774(9) 0.2119(3) 0.060(3) Uani 1.0 2 d .
C17 C 0.4472(5) 0.8495(8) 0.3920(3) 0.056(2) Uani 1.0 2 d .
C18 C 1.0513(5) 0.0972(8) 0.1602(3) 0.059(2) Uani 1.0 2 d .
C19 C 0.7389(5) 0.6189(8) 0.3319(3) 0.0519(19) Uani 1.0 2 d .
C20 C 0.7335(5) 0.5277(7) 0.4316(3) 0.0493(18) Uani 1.0 2 d .
C21 C 0.9373(5) 0.2915(8) -0.1061(3) 0.054(2) Uani 1.0 2 d .
C22 C 0.8331(5) 0.4733(9) 0.3819(3) 0.059(2) Uani 1.0 2 d .
C23 C 0.4227(5) 0.9267(8) 0.3404(3) 0.0536(19) Uani 1.0 2 d .
C24 C 0.9133(4) 0.2913(8) 0.1869(3) 0.0471(18) Uani 1.0 2 d .
C25 C 0.9496(5) 0.0530(8) 0.0098(3) 0.0539(19) Uani 1.0 2 d .
C26 C 0.5926(5) 0.9649(8) 0.6047(3) 0.0523(19) Uani 1.0 2 d .
C27 C 0.9206(5) 0.2435(8) 0.3030(3) 0.057(2) Uani 1.0 2 d .
C28 C 0.8589(5) 0.2127(8) 0.2691(3) 0.0535(19) Uani 1.0 2 d .
C29 C 0.6836(5) 0.4029(9) 0.3029(4) 0.0539(19) Uani 1.0 2 d .
C30 C 0.9746(5) 0.3245(8) 0.2225(3) 0.056(2) Uani 1.0 2 d .
C31 C 0.6010(5) 0.2683(9) -0.1614(4) 0.061(2) Uani 1.0 2 d .
C32 C 0.9231(4) 0.2687(7) -0.0034(3) 0.0439(16) Uani 1.0 2 d .
C33 C 0.7962(5) 0.9167(9) 0.6067(4) 0.061(2) Uani 1.0 2 d .
C34 C 0.6990(4) 0.4210(8) -0.0300(3) 0.0471(17) Uani 1.0 2 d .
C35 C 0.8801(6) 0.2318(9) -0.1476(3) 0.064(3) Uani 1.0 2 d .
C36 C 0.9743(5) 0.0926(7) -0.0473(3) 0.0519(19) Uani 1.0 2 d .
C37 C 0.6610(5) 0.3113(10) 0.2632(4) 0.064(3) Uani 1.0 2 d .
C38 C 0.7209(5) 0.7708(8) 0.6536(3) 0.058(2) Uani 1.0 2 d .
C39 C 0.6498(5) 0.5109(9) 0.0025(4) 0.055(2) Uani 1.0 2 d .
C40 C 0.7017(5) 0.7722(8) 0.1057(4) 0.057(2) Uani 1.0 2 d .
C41 C 0.8790(5) 0.8811(8) 0.1973(3) 0.0539(19) Uani 1.0 2 d .
C42 C 0.8683(5) 0.7784(8) 0.1622(4) 0.056(2) Uani 1.0 2 d .
C43 C 1.1762(6) 0.1611(10) 0.1468(4) 0.067(3) Uani 1.0 2 d .
C44 C 0.4721(6) 1.0113(9) 0.3165(4) 0.062(3) Uani 1.0 2 d .
C45 C 0.8396(5) 0.7918(9) 0.1013(4) 0.0513(19) Uani 1.0 2 d .
C46 C 0.9427(4) 0.1847(7) 0.0973(3) 0.0461(17) Uani 1.0 2 d .
C47 C 0.9790(5) 0.3003(9) 0.2798(3) 0.062(3) Uani 1.0 2 d .
C48 C 0.7133(5) 0.5176(8) 0.2877(3) 0.0491(18) Uani 1.0 2 d .
C49 C 0.6058(5) 0.6008(10) -0.0394(4) 0.062(3) Uani 1.0 2 d .
C50 C 1.0246(5) 0.1716(8) 0.1140(3) 0.0528(19) Uani 1.0 2 d .
C51 C 0.5943(5) 0.7952(9) 0.2573(3) 0.056(2) Uani 1.0 2 d .
C52 C 0.5711(5) 0.1511(9) -0.0820(4) 0.064(3) Uani 1.0 2 d .
C53 C 0.6149(5) 0.2304(9) -0.0469(4) 0.061(2) Uani 1.0 2 d .
C54 C 1.1281(6) 0.0934(10) 0.1758(4) 0.070(3) Uani 1.0 2 d .
C55 C 0.7204(7) 0.5385(10) 0.2303(4) 0.065(3) Uani 1.0 2 d .
C56 C 0.9057(5) 0.8677(9) 0.2536(4) 0.065(3) Uani 1.0 2 d .
C58 C 0.3307(6) 0.9894(10) 0.2665(4) 0.070(3) Uani 1.0 2 d .
C59 C 0.4476(6) 1.0815(9) 0.2686(4) 0.068(3) Uani 1.0 2 d .
C60 C 0.5301(6) 0.5827(11) -0.0514(4) 0.081(3) Uani 1.0 2 d .
C61 C 0.3522(5) 0.9191(9) 0.3151(4) 0.060(2) Uani 1.0 2 d .
C62 C 0.6161(6) 1.0420(9) 0.6497(4) 0.064(3) Uani 1.0 2 d .
C63 C 1.1481(5) 0.2345(12) 0.1008(4) 0.078(3) Uani 1.0 2 d .
C64 C 0.7674(5) 0.7840(10) 0.7022(4) 0.068(3) Uani 1.0 2 d .
C65 C 0.6473(5) 0.6795(9) 0.0773(4) 0.065(3) Uani 1.0 2 d .
C66 C 0.6983(6) 0.4485(10) 0.1904(4) 0.072(3) Uani 1.0 2 d .
C67 C 0.5644(5) 0.1701(9) -0.1404(4) 0.061(2) Uani 1.0 2 d .
C68 C 0.8856(6) 0.6555(9) 0.1854(4) 0.075(3) Uani 1.0 2 d .
C69 C 0.4894(6) 0.6684(12) -0.0896(4) 0.079(3) Uani 1.0 2 d .
C70 C 0.8228(6) 0.3707(9) 0.4257(4) 0.070(3) Uani 1.0 2 d .
C71 C 1.0747(5) 0.2400(10) 0.0850(4) 0.062(2) Uani 1.0 2 d .
C72 C 0.8419(6) 0.9309(11) 0.6556(4) 0.075(3) Uani 1.0 2 d .
C73 C 0.3784(6) 1.0712(10) 0.2442(4) 0.073(3) Uani 1.0 2 d .
C74 C 0.6681(6) 0.3361(10) 0.2065(4) 0.065(3) Uani 1.0 2 d .
C75 C 0.5309(5) 0.8879(9) 0.6091(4) 0.063(3) Uani 1.0 2 d .
C76 C 0.6412(6) 0.6978(9) -0.0658(4) 0.068(3) Uani 1.0 2 d .
C77 C 0.5379(5) 1.0874(8) 0.4937(4) 0.058(2) Uani 1.0 2 d .
C78 C 0.5780(6) 1.0410(10) 0.6994(4) 0.073(3) Uani 1.0 2 d .
C79 C 0.7444(6) 0.3668(10) 0.5088(4) 0.067(3) Uani 1.0 2 d .
C80 C 0.9112(7) 0.6402(10) 0.2407(4) 0.084(3) Uani 1.0 2 d .
C81 C 0.8289(6) 0.8633(10) 0.7046(4) 0.074(3) Uani 1.0 2 d .
C82 C 0.8009(6) 0.3899(12) 0.5581(4) 0.086(4) Uani 1.0 2 d .
C83 C 0.9223(5) 0.7472(11) 0.2756(4) 0.074(3) Uani 1.0 2 d .
C84 C 0.8199(6) 0.1616(11) -0.1288(5) 0.079(3) Uani 1.0 2 d .
C85 C 0.6001(7) 0.7788(10) -0.1053(4) 0.081(3) Uani 1.0 2 d .
C87 C 0.5266(7) 0.7648(12) -0.1169(5) 0.091(4) Uani 1.0 2 d .
C88 C 0.5181(7) 0.9620(12) 0.7014(5) 0.088(4) Uani 1.0 2 d .
C89 C 0.4944(6) 0.8853(11) 0.6568(5) 0.083(3) Uani 1.0 2 d .
C90 C 0.7707(9) 0.1265(15) -0.2222(6) 0.113(5) Uani 1.0 2 d .
C91 C 0.8241(9) 0.1874(15) -0.2436(5) 0.106(4) Uani 1.0 2 d .
C92 C 0.8833(9) 0.2397(13) -0.2053(4) 0.115(5) Uani 1.0 2 d .
C93 C 0.7672(7) 0.1113(14) -0.1667(5) 0.101(4) Uani 1.0 2 d .
C94 C 0.9058(10) 0.431(3) 0.6479(6) 0.143(7) Uani 1.0 2 d .
C95 C 0.8455(8) 0.2910(14) 0.5786(7) 0.117(5) Uani 1.0 2 d .
C96 C 0.8992(11) 0.314(3) 0.6237(9) 0.158(8) Uani 1.0 2 d .
C97 C 0.8619(11) 0.526(3) 0.6272(7) 0.200(12) Uani 1.0 2 d .
C98 C 0.8112(9) 0.5068(18) 0.5819(6) 0.147(8) Uani 1.0 2 d .
C101 C 0.8723(10) 0.973(2) 0.4317(8) 0.167(7) Uiso 1.0 2 d .
C104 C 0.6448(5) 0.3506(8) -0.1261(3) 0.0531(19) Uani 1.0 2 d .
C108 C 0.4697(5) 1.0428(8) 0.4566(3) 0.0524(19) Uani 1.0 2 d .
C109 C 0.969(3) 0.952(7) 0.5186(19) 0.42(3) Uiso 1.0 2 d .
C110 C 0.932(2) 0.870(5) 0.4692(16) 0.328(19) Uiso 1.0 2 d .
H3A H 0.7588 0.8413 0.4966 0.0550 Uiso 1.0 2 calc R
H3B H 0.6670 1.0300 0.5515 0.0534 Uiso 1.0 2 calc R
H4A H 0.6460 0.7584 0.5582 0.0545 Uiso 1.0 2 calc R
H7A H 0.8128 0.2133 0.1871 0.0630 Uiso 1.0 2 calc R
H9A H 0.7333 1.0314 0.2204 0.0661 Uiso 1.0 2 calc R
H10A H 0.4276 1.0312 0.4794 0.0628 Uiso 1.0 2 calc R
H10B H 0.4560 1.1047 0.4258 0.0628 Uiso 1.0 2 calc R
H10C H 0.6693 0.4197 -0.1423 0.0637 Uiso 1.0 2 calc R
H10D H 0.9001 1.0471 0.4185 0.2007 Uiso 1.0 2 calc R
H10E H 0.8485 0.9290 0.3979 0.2007 Uiso 1.0 2 calc R
H10F H 0.9318 0.9998 0.5367 0.5058 Uiso 1.0 2 calc R
H10G H 1.0035 1.0125 0.5035 0.5058 Uiso 1.0 2 calc R
H10H H 0.9960 0.8960 0.5465 0.5058 Uiso 1.0 2 calc R
H11A H 0.7570 0.8976 0.2979 0.0599 Uiso 1.0 2 calc R
H11B H 0.7400 0.2705 0.0187 0.0603 Uiso 1.0 2 calc R
H11C H 0.9049 0.7968 0.4841 0.3938 Uiso 1.0 2 calc R
H11D H 0.9685 0.8361 0.4450 0.3938 Uiso 1.0 2 calc R
H12A H 0.9453 0.3800 0.1147 0.0546 Uiso 1.0 2 calc R
H13 H 0.8008 0.3224 0.1154 0.0556 Uiso 1.0 2 calc R
H14A H 0.6183 1.0259 0.1679 0.0697 Uiso 1.0 2 calc R
H15 H 0.6235 0.6620 0.3488 0.0459 Uiso 1.0 2 calc R
H16A H 0.5331 0.8715 0.1898 0.0725 Uiso 1.0 2 calc R
H17A H 0.4035 0.8175 0.4091 0.0670 Uiso 1.0 2 calc R
H17B H 0.4751 0.7742 0.3805 0.0670 Uiso 1.0 2 calc R
H18A H 1.0186 0.0496 0.1810 0.0708 Uiso 1.0 2 calc R
H19 H 0.7790 0.6789 0.3200 0.0471 Uiso 1.0 2 calc R
H21A H 0.9843 0.2942 -0.1233 0.0649 Uiso 1.0 2 calc R
H21B H 0.9228 0.3809 -0.0988 0.0649 Uiso 1.0 2 calc R
H22A H 0.8798 0.5197 0.3911 0.0705 Uiso 1.0 2 calc R
H22B H 0.8328 0.4356 0.3436 0.0705 Uiso 1.0 2 calc R
H25A H 0.9081 -0.0080 0.0046 0.0647 Uiso 1.0 2 calc R
H25B H 0.9902 0.0124 0.0338 0.0647 Uiso 1.0 2 calc R
H27A H 0.9235 0.2260 0.3425 0.0680 Uiso 1.0 2 calc R
H28A H 0.8182 0.1756 0.2850 0.0642 Uiso 1.0 2 calc R
H29 H 0.6726 0.4035 0.3472 0.0589 Uiso 1.0 2 calc R
H30A H 1.0146 0.3651 0.2070 0.0672 Uiso 1.0 2 calc R
H31A H 0.5969 0.2820 -0.2012 0.0730 Uiso 1.0 2 calc R
H33A H 0.8068 0.9613 0.5735 0.0735 Uiso 1.0 2 calc R
H34 H 0.7257 0.4775 -0.0527 0.0372 Uiso 1.0 2 calc R
H36A H 1.0283 0.0883 -0.0470 0.0623 Uiso 1.0 2 calc R
H36B H 0.9515 0.0383 -0.0783 0.0623 Uiso 1.0 2 calc R
H37A H 0.6409 0.2325 0.2744 0.0768 Uiso 1.0 2 calc R
H38A H 0.6796 0.7158 0.6532 0.0693 Uiso 1.0 2 calc R
H39 H 0.6260 0.4446 0.0274 0.0679 Uiso 1.0 2 calc R
H40A H 0.6909 0.8612 0.0931 0.0688 Uiso 1.0 2 calc R
H40B H 0.7025 0.7677 0.1475 0.0688 Uiso 1.0 2 calc R
H41A H 0.8679 0.9644 0.1828 0.0646 Uiso 1.0 2 calc R
H43A H 1.2273 0.1581 0.1577 0.0804 Uiso 1.0 2 calc R
H44A H 0.5212 1.0196 0.3329 0.0739 Uiso 1.0 2 calc R
H45A H 0.8300 0.8661 0.0912 0.0038 Uiso 1.0 2 calc R
H45B H 0.8752 0.7517 0.0766 0.0374 Uiso 1.0 2 calc R
H46A H 0.9185 0.1109 0.1149 0.0553 Uiso 1.0 2 calc R
H47A H 1.0220 0.3225 0.3033 0.0745 Uiso 1.0 2 calc R
H51A H 0.5589 0.7337 0.2662 0.0666 Uiso 1.0 2 calc R
H52A H 0.5454 0.0829 -0.0662 0.0770 Uiso 1.0 2 calc R
H53A H 0.6193 0.2150 -0.0072 0.0737 Uiso 1.0 2 calc R
H54A H 1.1464 0.0425 0.2072 0.0837 Uiso 1.0 2 calc R
H55 H 0.7438 0.5979 0.2274 0.0471 Uiso 1.0 2 calc R
H56A H 0.9126 0.9412 0.2771 0.0780 Uiso 1.0 2 calc R
H58A H 0.2824 0.9804 0.2487 0.0835 Uiso 1.0 2 calc R
H59A H 0.4806 1.1383 0.2526 0.0815 Uiso 1.0 2 calc R
H60 H 0.5060 0.5143 -0.0343 0.0971 Uiso 1.0 2 calc R
H61A H 0.3177 0.8652 0.3309 0.0724 Uiso 1.0 2 calc R
H62 H 0.6575 1.0958 0.6477 0.0773 Uiso 1.0 2 calc R
H63A H 1.1808 0.2818 0.0799 0.0931 Uiso 1.0 2 calc R
H64A H 0.7575 0.7377 0.7351 0.0814 Uiso 1.0 2 calc R
H65A H 0.6200 0.6352 0.1057 0.0783 Uiso 1.0 2 calc R
H65B H 0.6118 0.7246 0.0502 0.0783 Uiso 1.0 2 calc R
H66 H 0.7081 0.4769 0.1488 0.0673 Uiso 1.0 2 calc R
H67A H 0.5346 0.1150 -0.1648 0.0733 Uiso 1.0 2 calc R
H68A H 0.8791 0.5822 0.1617 0.0903 Uiso 1.0 2 calc R
H69A H 0.4377 0.6602 -0.0965 0.0944 Uiso 1.0 2 calc R
H70A H 0.8074 0.2885 0.4074 0.0838 Uiso 1.0 2 calc R
H70B H 0.8684 0.3570 0.4508 0.0838 Uiso 1.0 2 calc R
H71A H 1.0573 0.2915 0.0536 0.0741 Uiso 1.0 2 calc R
H72A H 0.8827 0.9870 0.6561 0.0901 Uiso 1.0 2 calc R
H73A H 0.3628 1.1207 0.2116 0.0871 Uiso 1.0 2 calc R
H74 H 0.6557 0.2911 0.1769 0.0560 Uiso 1.0 2 calc R
H75A H 0.5138 0.8355 0.5779 0.0753 Uiso 1.0 2 calc R
H76A H 0.6924 0.7101 -0.0576 0.0821 Uiso 1.0 2 calc R
H77A H 0.5654 1.1529 0.4742 0.0700 Uiso 1.0 2 calc R
H77B H 0.5251 1.1220 0.5304 0.0700 Uiso 1.0 2 calc R
H78A H 0.5937 1.0942 0.7307 0.0880 Uiso 1.0 2 calc R
H79A H 0.7322 0.2584 0.4945 0.0876 Uiso 1.0 2 calc R
H79B H 0.6976 0.4035 0.5180 0.0576 Uiso 1.0 2 calc R
H80A H 0.9215 0.5569 0.2555 0.1004 Uiso 1.0 2 calc R
H81A H 0.8609 0.8711 0.7384 0.0885 Uiso 1.0 2 calc R
H83A H 0.9410 0.7376 0.3141 0.0890 Uiso 1.0 2 calc R
H84A H 0.8167 0.1500 -0.0893 0.0949 Uiso 1.0 2 calc R
H85 H 0.6247 0.8441 -0.1240 0.0969 Uiso 1.0 2 calc R
H87A H 0.5003 0.8200 -0.1434 0.1091 Uiso 1.0 2 calc R
H88A H 0.4928 0.9609 0.7346 0.1059 Uiso 1.0 2 calc R
H89A H 0.4531 0.8310 0.6588 0.1000 Uiso 1.0 2 calc R
H90 H 0.7326 0.0914 -0.2475 0.1362 Uiso 1.0 2 calc R
H91 H 0.8241 0.1974 -0.2835 0.1269 Uiso 1.0 2 calc R
H92 H 0.9242 0.2792 -0.2200 0.1377 Uiso 1.0 2 calc R
H93 H 0.7276 0.0649 -0.1535 0.1213 Uiso 1.0 2 calc R
H94 H 0.9412 0.4462 0.6791 0.1716 Uiso 1.0 2 calc R
H95A H 0.8399 0.2080 0.5623 0.1405 Uiso 1.0 2 calc R
H96A H 0.9310 0.2463 0.6373 0.1895 Uiso 1.0 2 calc R
H97 H 0.8660 0.6077 0.6444 0.2395 Uiso 1.0 2 calc R
H98A H 0.7827 0.5771 0.5669 0.1760 Uiso 1.0 2 calc R
H99 H 0.7792 1.0547 0.4472 0.1363 Uiso 1.0 2 calc R
H100 H 0.7619 0.0075 -0.0646 0.0758 Uiso 1.0 2 calc R
H102 H 0.7613 -0.0197 0.0163 0.0724 Uiso 1.0 2 calc R
H106 H 0.7247 0.8625 0.3912 0.0565 Uiso 1.0 2 calc R

loop_
_atom_site_aniso_label
_atom_site_aniso_U_11
_atom_site_aniso_U_22
_atom_site_aniso_U_33
_atom_site_aniso_U_12
_atom_site_aniso_U_13
_atom_site_aniso_U_23
Cl57 0.151(3) 0.0608(14) 0.0697(15) -0.0039(16) 0.0199(15) 0.0029(13)
Cl86 0.0820(13) 0.0489(11) 0.0410(10) -0.0058(10) 0.0021(9) 0.0084(9)
P1 0.0659(12) 0.0413(11) 0.0322(9) 0.0005(9) -0.0006(8) -0.0003(8)
P107 0.0664(12) 0.0404(10) 0.0313(9) 0.0022(9) 0.0064(8) 0.0014(8)
O103 0.148(7) 0.106(6) 0.060(5) -0.008(6) 0.024(5) -0.008(5)
N1 0.071(4) 0.036(4) 0.036(3) 0.012(3) -0.003(3) -0.005(3)
N2 0.065(4) 0.037(4) 0.030(3) 0.002(3) 0.005(3) 0.002(3)
N3 0.055(4) 0.047(4) 0.035(3) -0.002(3) 0.004(3) -0.000(3)
N4 0.062(4) 0.037(4) 0.042(4) 0.001(3) 0.004(3) -0.006(3)
N5 0.073(4) 0.036(4) 0.034(3) 0.009(3) 0.001(3) -0.001(3)
N6 0.065(4) 0.047(4) 0.031(3) 0.013(3) 0.004(3) -0.001(3)
N7 0.069(4) 0.039(4) 0.034(3) 0.007(3) 0.006(3) -0.002(3)
N8 0.067(4) 0.037(4) 0.037(3) 0.005(3) -0.009(3) -0.008(3)
N9 0.062(4) 0.038(4) 0.028(3) 0.003(3) -0.000(3) -0.005(3)
N10 0.073(5) 0.053(4) 0.048(4) 0.018(4) 0.009(3) 0.014(4)
N11 0.071(5) 0.037(4) 0.039(4) -0.000(3) -0.012(3) 0.008(3)
N12 0.067(4) 0.050(4) 0.057(4) -0.005(4) 0.014(4) -0.018(4)
N13 0.059(4) 0.046(4) 0.033(3) 0.006(3) -0.003(3) 0.004(3)
N14 0.064(4) 0.058(5) 0.034(3) -0.001(4) 0.002(3) -0.008(3)
N105 0.074(4) 0.039(4) 0.032(3) 0.007(3) -0.001(3) 0.001(3)
N106 0.073(4) 0.040(4) 0.029(3) -0.007(3) 0.005(3) -0.003(3)
C1 0.068(5) 0.040(5) 0.023(3) 0.001(4) 0.001(3) 0.002(3)
C3 0.059(5) 0.041(4) 0.032(4) 0.003(4) -0.003(3) -0.000(3)
C4 0.054(5) 0.049(5) 0.033(4) 0.001(4) 0.002(3) -0.006(4)
C5 0.069(5) 0.044(5) 0.031(4) 0.000(4) 0.006(4) -0.004(3)
C7 0.064(5) 0.055(5) 0.038(4) 0.004(4) 0.002(4) -0.002(4)
C8 0.068(5) 0.044(5) 0.034(4) 0.004(4) 0.002(4) 0.001(4)
C9 0.076(6) 0.052(5) 0.039(4) 0.002(4) 0.011(4) 0.003(4)
C10 0.057(5) 0.046(5) 0.035(4) 0.000(4) -0.002(3) 0.001(4)
C11 0.073(5) 0.040(5) 0.035(4) 0.000(4) -0.000(4) 0.001(4)
C12 0.062(5) 0.041(4) 0.033(4) 0.005(4) 0.001(4) -0.004(3)
C13 0.075(6) 0.041(5) 0.035(4) -0.012(4) -0.002(4) -0.002(4)
C14 0.086(6) 0.054(5) 0.034(4) 0.023(5) 0.005(4) 0.006(4)
C15 0.066(5) 0.040(4) 0.035(4) 0.008(4) 0.008(4) -0.005(3)
C16 0.069(6) 0.071(6) 0.040(4) -0.000(5) -0.006(4) 0.008(4)
C17 0.075(6) 0.051(5) 0.040(4) 0.007(4) -0.003(4) -0.005(4)
C18 0.086(6) 0.048(5) 0.039(4) 0.006(5) -0.012(4) -0.002(4)
C19 0.076(6) 0.042(5) 0.038(4) 0.003(4) 0.009(4) 0.006(4)
C20 0.070(5) 0.042(5) 0.035(4) 0.007(4) 0.003(4) 0.003(4)
C21 0.075(6) 0.053(5) 0.035(4) 0.006(4) 0.008(4) 0.008(4)
C22 0.075(6) 0.064(6) 0.038(4) 0.015(5) 0.005(4) 0.001(4)
C23 0.071(5) 0.051(5) 0.035(4) 0.006(4) -0.015(4) -0.011(4)
C24 0.060(5) 0.053(5) 0.026(4) 0.008(4) -0.007(3) -0.001(3)
C25 0.077(6) 0.044(5) 0.041(4) 0.003(4) 0.004(4) -0.000(4)
C26 0.078(6) 0.044(5) 0.034(4) 0.011(4) -0.002(4) -0.004(4)
C27 0.082(6) 0.060(5) 0.026(4) 0.011(5) -0.006(4) -0.005(4)
C28 0.075(5) 0.052(5) 0.034(4) 0.003(4) 0.006(4) 0.003(4)
C29 0.066(5) 0.056(5) 0.039(4) -0.002(4) 0.003(4) -0.006(4)
C30 0.068(5) 0.057(5) 0.042(4) 0.001(4) -0.002(4) -0.005(4)
C31 0.083(6) 0.061(6) 0.037(4) 0.000(5) -0.002(4) -0.001(4)
C32 0.060(5) 0.038(4) 0.033(4) -0.003(4) -0.004(3) 0.003(3)
C33 0.069(5) 0.068(6) 0.045(5) -0.003(5) -0.002(4) 0.002(4)
C34 0.059(5) 0.045(5) 0.036(4) -0.001(4) 0.002(4) 0.004(4)
C35 0.104(7) 0.054(5) 0.033(4) 0.024(5) -0.004(4) -0.001(4)
C36 0.080(6) 0.040(5) 0.036(4) 0.009(4) 0.007(4) -0.001(4)
C37 0.074(6) 0.067(6) 0.050(5) -0.002(5) 0.001(4) -0.017(5)
C38 0.073(6) 0.062(6) 0.037(4) -0.003(4) -0.002(4) 0.004(4)
C39 0.068(5) 0.054(5) 0.042(4) -0.002(4) -0.001(4) -0.015(4)
C40 0.072(6) 0.054(5) 0.048(5) -0.002(4) 0.014(4) -0.011(4)
C41 0.071(5) 0.044(5) 0.046(5) 0.000(4) 0.006(4) -0.007(4)
C42 0.071(6) 0.047(5) 0.050(5) -0.010(4) 0.006(4) -0.009(4)
C43 0.071(6) 0.086(7) 0.041(5) 0.010(5) -0.006(4) -0.013(5)
C44 0.081(6) 0.058(6) 0.044(5) 0.006(5) -0.005(4) 0.001(4)
C45 0.071(6) 0.033(5) 0.050(5) -0.001(4) 0.007(4) -0.006(4)
C46 0.067(5) 0.041(4) 0.028(4) 0.005(4) -0.006(3) -0.000(3)
C47 0.075(6) 0.075(6) 0.034(4) 0.007(5) -0.008(4) -0.007(4)
C48 0.067(5) 0.047(5) 0.032(4) 0.011(4) -0.005(4) -0.002(4)
C49 0.058(5) 0.073(6) 0.050(5) 0.006(5) -0.015(4) -0.022(5)
C50 0.070(5) 0.052(5) 0.034(4) 0.012(4) -0.005(4) -0.007(4)
C51 0.063(5) 0.062(6) 0.041(4) -0.005(4) 0.003(4) 0.002(4)
C52 0.084(6) 0.059(6) 0.048(5) -0.019(5) -0.003(5) 0.001(4)
C53 0.087(6) 0.060(6) 0.037(4) -0.011(5) 0.007(4) 0.003(4)
C54 0.093(7) 0.066(6) 0.044(5) 0.020(6) -0.026(5) -0.010(5)
C55 0.109(8) 0.050(6) 0.037(5) 0.008(6) 0.010(5) 0.005(4)
C56 0.080(6) 0.058(6) 0.059(5) -0.008(5) 0.011(5) -0.011(5)
C58 0.075(6) 0.073(7) 0.056(5) 0.014(5) -0.020(5) -0.014(5)
C59 0.094(7) 0.062(6) 0.046(5) 0.006(5) 0.003(5) -0.003(4)
C60 0.105(8) 0.083(8) 0.053(5) 0.012(6) -0.002(5) -0.027(5)
C61 0.075(6) 0.057(5) 0.047(5) 0.007(5) -0.009(4) -0.006(4)
C62 0.091(7) 0.057(5) 0.043(5) 0.010(5) -0.005(5) -0.004(4)
C63 0.076(6) 0.109(8) 0.046(5) 0.005(6) -0.002(5) -0.009(6)
C64 0.080(6) 0.075(7) 0.046(5) 0.008(5) -0.006(5) 0.007(5)
C65 0.078(6) 0.071(6) 0.046(5) -0.004(5) 0.003(4) -0.018(5)
C66 0.123(8) 0.064(6) 0.031(4) 0.021(6) 0.006(5) -0.002(4)
C67 0.077(6) 0.056(6) 0.048(5) -0.004(5) -0.007(4) -0.001(4)
C68 0.126(9) 0.049(6) 0.050(5) 0.006(5) -0.002(5) -0.003(4)
C69 0.072(6) 0.098(8) 0.060(6) 0.030(6) -0.024(5) -0.031(6)
C70 0.093(7) 0.067(6) 0.051(5) 0.023(5) 0.018(5) 0.011(5)
C71 0.067(6) 0.075(6) 0.042(4) 0.011(5) -0.000(4) 0.008(5)
C72 0.075(6) 0.087(8) 0.061(6) -0.010(6) -0.008(5) 0.012(5)
C73 0.110(8) 0.071(7) 0.032(4) 0.015(6) -0.020(5) -0.012(4)
C74 0.086(7) 0.071(7) 0.036(5) 0.018(5) -0.006(4) -0.011(5)
C75 0.081(6) 0.053(5) 0.056(5) 0.005(5) 0.020(5) -0.003(4)
C76 0.090(7) 0.056(6) 0.055(5) 0.011(5) -0.011(5) -0.002(5)
C77 0.069(5) 0.052(5) 0.051(5) 0.013(4) -0.010(4) -0.004(4)
C78 0.109(8) 0.070(7) 0.040(5) 0.019(6) 0.002(5) -0.014(5)
C79 0.090(7) 0.061(6) 0.052(5) 0.016(5) 0.015(5) 0.022(5)
C80 0.125(9) 0.066(7) 0.058(6) 0.018(6) -0.003(6) -0.002(5)
C81 0.084(7) 0.085(7) 0.050(5) -0.001(6) -0.010(5) -0.001(5)
C82 0.109(8) 0.100(9) 0.053(6) 0.039(7) 0.023(6) 0.028(6)
C83 0.084(6) 0.087(8) 0.050(5) 0.015(6) -0.001(5) -0.008(5)
C84 0.081(7) 0.091(8) 0.062(6) 0.006(6) -0.009(5) -0.005(6)
C85 0.104(8) 0.072(7) 0.062(6) 0.011(6) -0.016(6) 0.006(5)
C87 0.102(9) 0.091(9) 0.076(7) 0.012(7) -0.012(7) -0.006(7)
C88 0.122(9) 0.081(8) 0.069(7) 0.023(7) 0.046(7) 0.009(6)
C89 0.106(8) 0.072(7) 0.077(7) 0.019(6) 0.041(6) 0.012(6)
C90 0.145(12) 0.123(12) 0.067(8) 0.004(10) -0.018(8) -0.011(8)
C91 0.148(12) 0.125(11) 0.041(6) -0.012(9) -0.010(7) -0.007(7)
C92 0.189(13) 0.108(10) 0.049(6) -0.039(10) 0.021(7) -0.022(6)
C93 0.093(8) 0.124(10) 0.081(8) 0.011(8) -0.017(6) -0.023(8)
C94 0.136(13) 0.22(3) 0.062(8) 0.038(16) -0.030(8) -0.002(11)
C95 0.116(10) 0.093(9) 0.138(12) 0.018(8) -0.015(9) 0.063(9)
C96 0.144(14) 0.174(19) 0.147(16) 0.005(14) -0.032(13) 0.100(15)
C97 0.206(18) 0.26(3) 0.117(12) 0.145(19) -0.070(13) -0.096(15)
C98 0.160(13) 0.182(17) 0.086(9) 0.088(12) -0.050(9) -0.069(10)
C104 0.066(5) 0.056(5) 0.036(4) 0.001(4) 0.001(4) 0.001(4)
C108 0.064(5) 0.053(5) 0.039(4) 0.012(4) -0.002(4) -0.002(4)

loop_
_atom_type_symbol
_atom_type_description
_atom_type_scat_dispersion_real
_atom_type_scat_dispersion_imag
_atom_type_scat_source
C C 0.0181 0.0091
;
International Tables for Crystallography
(1992, Vol. C, Tables 4.2.6.8 and 6.1.1.4)
;
H H 0.0000 0.0000
;
International Tables for Crystallography
(1992, Vol. C, Table 6.1.1.4)
;
Cl Cl 0.3639 0.7018
;
International Tables for Crystallography
(1992, Vol. C, Tables 4.2.6.8 and 6.1.1.4)
;
N N 0.0311 0.0180
;
International Tables for Crystallography
(1992, Vol. C, Tables 4.2.6.8 and 6.1.1.4)
;
O O 0.0492 0.0322
;
International Tables for Crystallography
(1992, Vol. C, Tables 4.2.6.8 and 6.1.1.4)
;
P P 0.2955 0.4335
;
International Tables for Crystallography
(1992, Vol. C, Tables 4.2.6.8 and 6.1.1.4)
;

loop_
_geom_angle_atom_site_label_1
_geom_angle_atom_site_label_2
_geom_angle_atom_site_label_3
_geom_angle
_geom_angle_publ_flag
N2 P1 N4 104.7(4) yes
N2 P1 N11 116.5(3) yes
N2 P1 N13 109.8(3) yes
N4 P1 N11 109.1(4) yes
N4 P1 N13 116.2(3) yes
N11 P1 N13 101.0(3) yes
N3 P107 N7 113.9(3) yes
N3 P107 N9 110.2(3) yes
N3 P107 N106 104.0(3) yes
N7 P107 N9 105.3(4) yes
N7 P107 N106 108.3(4) yes
N9 P107 N106 115.5(3) yes
C1 N1 C3 131.0(6) yes
C1 N1 C77 111.4(6) yes
C3 N1 C77 116.9(6) yes
P1 N2 C32 120.8(6) yes
P107 N3 C4 116.8(5) yes
P1 N4 C13 122.8(6) yes
C21 N5 C32 123.3(6) yes
C21 N5 C36 123.5(6) yes
C32 N5 C36 112.3(6) yes
C19 N6 C20 127.4(7) yes
C19 N6 C22 116.7(6) yes
C20 N6 C22 110.0(6) yes
P107 N7 C20 123.8(6) yes
C1 N8 C17 124.1(6) yes
C1 N8 C108 112.5(6) yes
C17 N8 C108 122.5(6) yes
P107 N9 C1 121.4(5) yes
C20 N10 C70 113.2(7) yes
C20 N10 C79 123.9(7) yes
C70 N10 C79 123.0(7) yes
P1 N11 C34 121.5(5) yes
C13 N12 C40 113.9(7) yes
C13 N12 C45 124.2(7) yes
C40 N12 C45 121.9(7) yes
P1 N13 C12 120.4(5) yes
C13 N14 C39 130.0(7) yes
C13 N14 C65 110.2(7) yes
C39 N14 C65 115.7(7) yes
C25 N105 C32 110.7(6) yes
C25 N105 C46 117.3(6) yes
C32 N105 C46 126.1(6) yes
P107 N106 C15 113.7(5) yes
N1 C1 N8 108.3(6) yes
N1 C1 N9 129.3(7) yes
N8 C1 N9 122.4(6) yes
N1 C3 C4 113.7(6) yes
N1 C3 C26 109.4(6) yes
C4 C3 C26 110.1(6) yes
N3 C4 C3 111.9(6) yes
N3 C4 C8 112.5(6) yes
C3 C4 C8 108.6(6) yes
C11 C5 C15 122.1(7) yes
C11 C5 C51 118.3(7) yes
C15 C5 C51 119.5(7) yes
C24 C7 C28 121.2(7) yes
C4 C8 C33 121.8(7) yes
C4 C8 C38 119.7(7) yes
C33 C8 C38 118.3(7) yes
C11 C9 C14 119.9(8) yes
C34 C10 C53 121.7(7) yes
C34 C10 C104 121.8(7) yes
C53 C10 C104 116.5(7) yes
C5 C11 C9 121.9(8) yes
N13 C12 C24 111.2(6) yes
N13 C12 C46 113.5(6) yes
C24 C12 C46 108.3(6) yes
N4 C13 N12 122.9(8) yes
N4 C13 N14 128.7(7) yes
N12 C13 N14 108.4(7) yes
C9 C14 C16 118.7(8) yes
N106 C15 C5 109.1(6) yes
N106 C15 C19 108.4(6) yes
C5 C15 C19 111.8(6) yes
C14 C16 C51 120.9(8) yes
N8 C17 C23 113.1(7) yes
C50 C18 C54 119.0(8) yes
N6 C19 C15 113.1(6) yes
N6 C19 C48 111.4(6) yes
C15 C19 C48 110.3(7) yes
N6 C20 N7 128.0(7) yes
N6 C20 N10 108.4(7) yes
N7 C20 N10 123.6(7) yes
N5 C21 C35 113.7(7) yes
N6 C22 C70 104.0(7) yes
C17 C23 C44 120.4(7) yes
C17 C23 C61 121.5(8) yes
C44 C23 C61 118.1(7) yes
C7 C24 C12 120.9(7) yes
C7 C24 C30 117.9(7) yes
C12 C24 C30 121.1(7) yes
N105 C25 C36 105.0(6) yes
C3 C26 C62 122.7(8) yes
C3 C26 C75 118.9(7) yes
C62 C26 C75 118.3(8) yes
C28 C27 C47 119.9(7) yes
C7 C28 C27 119.7(8) yes
C37 C29 C48 121.6(8) yes
C24 C30 C47 121.6(8) yes
C67 C31 C104 121.5(8) yes
N2 C32 N5 122.0(6) yes
N2 C32 N105 129.5(7) yes
N5 C32 N105 108.5(6) yes
C8 C33 C72 121.3(8) yes
N11 C34 C10 111.3(7) yes
N11 C34 C39 111.6(6) yes
C10 C34 C39 110.6(7) yes
C21 C35 C84 121.3(7) yes
C21 C35 C92 122.2(10) yes
C84 C35 C92 116.5(10) yes
N5 C36 C25 102.1(6) yes
C29 C37 C74 118.9(9) yes
C8 C38 C64 120.2(8) yes
N14 C39 C34 113.8(7) yes
N14 C39 C49 109.6(7) yes
C34 C39 C49 110.1(7) yes
N12 C40 C65 101.9(7) yes
C42 C41 C56 121.8(8) yes
C41 C42 C45 122.3(8) yes
C41 C42 C68 117.5(8) yes
C45 C42 C68 120.2(8) yes
C54 C43 C63 118.2(9) yes
C23 C44 C59 119.0(9) yes
N12 C45 C42 114.2(7) yes
N105 C46 C12 114.5(6) yes
N105 C46 C50 110.1(6) yes
C12 C46 C50 111.4(6) yes
C27 C47 C30 119.7(8) yes
C19 C48 C29 121.6(7) yes
C19 C48 C55 120.5(8) yes
C29 C48 C55 117.9(8) yes
C39 C49 C60 119.8(9) yes
C39 C49 C76 119.9(8) yes
C60 C49 C76 120.3(9) yes
C18 C50 C46 121.2(7) yes
C18 C50 C71 118.3(8) yes
C46 C50 C71 120.4(7) yes
C5 C51 C16 120.3(8) yes
C53 C52 C67 120.5(8) yes
C10 C53 C52 121.7(7) yes
C18 C54 C43 121.6(8) yes
C48 C55 C66 121.2(9) yes
C41 C56 C83 120.1(9) yes
C61 C58 C73 120.7(9) yes
C44 C59 C73 121.7(9) yes
C49 C60 C69 119.3(10) yes
C23 C61 C58 120.7(9) yes
C26 C62 C78 119.8(9) yes
C43 C63 C71 121.3(9) yes
C38 C64 C81 121.8(9) yes
N14 C65 C40 105.4(7) yes
C55 C66 C74 119.8(9) yes
C31 C67 C52 118.5(8) yes
C42 C68 C80 121.6(9) yes
C60 C69 C87 119.5(10) yes
N10 C70 C22 102.9(8) yes
C50 C71 C63 121.5(8) yes
C33 C72 C81 120.6(9) yes
C58 C73 C59 119.7(9) yes
C37 C74 C66 120.6(9) yes
C26 C75 C89 122.4(8) yes
C49 C76 C85 119.4(10) yes
N1 C77 C108 101.3(6) yes
C62 C78 C88 119.2(9) yes
N10 C79 C82 112.0(9) yes
C68 C80 C83 119.8(9) yes
C64 C81 C72 117.8(8) yes
C79 C82 C95 119.6(11) yes
C79 C82 C98 121.9(11) yes
C95 C82 C98 118.5(11) yes
C56 C83 C80 119.3(8) yes
C35 C84 C93 120.9(10) yes
C76 C85 C87 121.5(11) yes
C69 C87 C85 120.0(11) yes
C78 C88 C89 121.4(11) yes
C75 C89 C88 118.9(10) yes
C91 C90 C93 123.3(13) yes
C90 C91 C92 118.7(11) yes
C35 C92 C91 119.9(12) yes
C84 C93 C90 120.4(13) yes
C96 C94 C97 119.1(17) yes
C82 C95 C96 119.5(15) yes
C94 C96 C95 120.2(18) yes
C94 C97 C98 122(2) yes
C82 C98 C97 121.0(17) yes
O99 C101 C110 111.1(18) yes
C10 C104 C31 121.2(8) yes
N8 C108 C77 103.0(6) yes
C101 C110 C109 105(4) yes
C101 O99 H99 109.483 no
H100 O103 H102 139.880 no
P107 N3 H3A 121.576 no
C4 N3 H3A 121.595 no
P1 N11 H11B 119.253 no
C34 N11 H11B 119.262 no
P1 N13 H13 119.794 no
C12 N13 H13 119.799 no
P107 N106 H106 123.147 no
C15 N106 H106 123.153 no
N1 C3 H3B 107.812 no
C4 C3 H3B 107.807 no
C26 C3 H3B 107.809 no
N3 C4 H4A 107.902 no
C3 C4 H4A 107.900 no
C8 C4 H4A 107.895 no
C24 C7 H7A 119.390 no
C28 C7 H7A 119.412 no
C11 C9 H9A 120.070 no
C14 C9 H9A 120.050 no
C5 C11 H11A 119.048 no
C9 C11 H11A 119.045 no
N13 C12 H12A 107.869 no
C24 C12 H12A 107.873 no
C46 C12 H12A 107.878 no
C9 C14 H14A 120.665 no
C16 C14 H14A 120.653 no
N106 C15 H15 106.206 no
C5 C15 H15 109.836 no
C19 C15 H15 111.317 no
C14 C16 H16A 119.558 no
C51 C16 H16A 119.555 no
N8 C17 H17A 108.953 no
N8 C17 H17B 108.958 no
C23 C17 H17A 108.961 no
C23 C17 H17B 108.954 no
H17A C17 H17B 107.759 no
C50 C18 H18A 120.483 no
C54 C18 H18A 120.503 no
N6 C19 H19 105.418 no
C15 C19 H19 101.708 no
C48 C19 H19 114.539 no
N5 C21 H21A 108.819 no
N5 C21 H21B 108.810 no
C35 C21 H21A 108.821 no
C35 C21 H21B 108.812 no
H21A C21 H21B 107.698 no
N6 C22 H22A 110.951 no
N6 C22 H22B 110.947 no
C70 C22 H22A 110.961 no
C70 C22 H22B 110.957 no
H22A C22 H22B 108.959 no
N105 C25 H25A 110.739 no
N105 C25 H25B 110.754 no
C36 C25 H25A 110.741 no
C36 C25 H25B 110.748 no
H25A C25 H25B 108.827 no
C28 C27 H27A 120.057 no
C47 C27 H27A 120.051 no
C7 C28 H28A 120.164 no
C27 C28 H28A 120.155 no
C37 C29 H29 126.369 no
C48 C29 H29 111.245 no
C24 C30 H30A 119.208 no
C47 C30 H30A 119.184 no
C67 C31 H31A 119.232 no
C104 C31 H31A 119.229 no
C8 C33 H33A 119.339 no
C72 C33 H33A 119.358 no
N11 C34 H34 109.365 no
C10 C34 H34 108.852 no
C39 C34 H34 104.881 no
N5 C36 H36A 111.357 no
N5 C36 H36B 111.346 no
C25 C36 H36A 111.343 no
C25 C36 H36B 111.344 no
H36A C36 H36B 109.233 no
C29 C37 H37A 120.538 no
C74 C37 H37A 120.561 no
C8 C38 H38A 119.908 no
C64 C38 H38A 119.919 no
N14 C39 H39 99.236 no
C34 C39 H39 100.109 no
C49 C39 H39 123.641 no
N12 C40 H40A 111.383 no
N12 C40 H40B 111.373 no
C65 C40 H40A 111.386 no
C65 C40 H40B 111.382 no
H40A C40 H40B 109.243 no
C42 C41 H41A 119.090 no
C56 C41 H41A 119.094 no
C54 C43 H43A 120.904 no
C63 C43 H43A 120.882 no
C23 C44 H44A 120.492 no
C59 C44 H44A 120.477 no
N12 C45 H45A 102.386 no
N12 C45 H45B 104.944 no
C42 C45 H45A 114.544 no
C42 C45 H45B 109.575 no
H45A C45 H45B 110.639 no
N105 C46 H46A 106.785 no
C12 C46 H46A 106.799 no
C50 C46 H46A 106.791 no
C27 C47 H47A 120.145 no
C30 C47 H47A 120.157 no
C5 C51 H51A 119.865 no
C16 C51 H51A 119.863 no
C53 C52 H52A 119.758 no
C67 C52 H52A 119.758 no
C10 C53 H53A 119.132 no
C52 C53 H53A 119.142 no
C18 C54 H54A 119.175 no
C43 C54 H54A 119.181 no
C48 C55 H55 108.748 no
C66 C55 H55 129.083 no
C41 C56 H56A 119.979 no
C83 C56 H56A 119.965 no
C61 C58 H58A 119.631 no
C73 C58 H58A 119.639 no
C44 C59 H59A 119.172 no
C73 C59 H59A 119.168 no
C49 C60 H60 120.326 no
C69 C60 H60 120.345 no
C23 C61 H61A 119.628 no
C58 C61 H61A 119.630 no
C26 C62 H62 120.127 no
C78 C62 H62 120.121 no
C43 C63 H63A 119.365 no
C71 C63 H63A 119.362 no
C38 C64 H64A 119.073 no
C81 C64 H64A 119.077 no
N14 C65 H65A 110.648 no
N14 C65 H65B 110.656 no
C40 C65 H65A 110.647 no
C40 C65 H65B 110.653 no
H65A C65 H65B 108.787 no
C55 C66 H66 112.693 no
C74 C66 H66 127.452 no
C31 C67 H67A 120.766 no
C52 C67 H67A 120.756 no
C42 C68 H68A 119.226 no
C80 C68 H68A 119.222 no
C60 C69 H69A 120.263 no
C87 C69 H69A 120.269 no
N10 C70 H70A 111.197 no
N10 C70 H70B 111.193 no
C22 C70 H70A 111.191 no
C22 C70 H70B 111.194 no
H70A C70 H70B 109.119 no
C50 C71 H71A 119.231 no
C63 C71 H71A 119.237 no
C33 C72 H72A 119.717 no
C81 C72 H72A 119.731 no
C58 C73 H73A 120.159 no
C59 C73 H73A 120.133 no
C37 C74 H74 130.503 no
C66 C74 H74 108.886 no
C26 C75 H75A 118.788 no
C89 C75 H75A 118.799 no
C49 C76 H76A 120.280 no
C85 C76 H76A 120.283 no
N1 C77 H77A 111.520 no
N1 C77 H77B 111.522 no
C108 C77 H77A 111.513 no
C108 C77 H77B 111.523 no
H77A C77 H77B 109.338 no
C62 C78 H78A 120.390 no
C88 C78 H78A 120.388 no
N10 C79 H79A 101.505 no
N10 C79 H79B 110.014 no
C82 C79 H79A 117.896 no
C82 C79 H79B 108.303 no
H79A C79 H79B 106.804 no
C68 C80 H80A 120.114 no
C83 C80 H80A 120.105 no
C64 C81 H81A 121.113 no
C72 C81 H81A 121.110 no
C56 C83 H83A 120.358 no
C80 C83 H83A 120.357 no
C35 C84 H84A 119.562 no
C93 C84 H84A 119.552 no
C76 C85 H85 119.269 no
C87 C85 H85 119.278 no
C69 C87 H87A 120.022 no
C85 C87 H87A 120.008 no
C78 C88 H88A 119.309 no
C89 C88 H88A 119.328 no
C75 C89 H89A 120.542 no
C88 C89 H89A 120.537 no
C91 C90 H90 118.340 no
C93 C90 H90 118.336 no
C90 C91 H91 120.643 no
C92 C91 H91 120.649 no
C35 C92 H92 120.033 no
C91 C92 H92 120.026 no
C84 C93 H93 119.789 no
C90 C93 H93 119.780 no
C96 C94 H94 120.469 no
C97 C94 H94 120.470 no
C82 C95 H95A 120.256 no
C96 C95 H95A 120.254 no
C94 C96 H96A 119.885 no
C95 C96 H96A 119.881 no
C94 C97 H97 119.193 no
C98 C97 H97 119.201 no
C82 C98 H98A 119.479 no
C97 C98 H98A 119.479 no
O99 C101 H10D 109.404 no
O99 C101 H10E 109.398 no
C110 C101 H10D 109.411 no
C110 C101 H10E 109.412 no
H10D C101 H10E 108.022 no
C10 C104 H10C 119.385 no
C31 C104 H10C 119.382 no
N8 C108 H10A 111.168 no
N8 C108 H10B 111.165 no
C77 C108 H10A 111.168 no
C77 C108 H10B 111.165 no
H10A C108 H10B 109.104 no
C110 C109 H10F 109.484 no
C110 C109 H10G 109.477 no
C110 C109 H10H 109.471 no
H10F C109 H10G 109.472 no
H10F C109 H10H 109.454 no
H10G C109 H10H 109.470 no
C101 C110 H11C 110.824 no
C101 C110 H11D 110.818 no
C109 C110 H11C 110.819 no
C109 C110 H11D 110.830 no
H11C C110 H11D 108.878 no

loop_
_geom_bond_atom_site_label_1
_geom_bond_atom_site_label_2
_geom_bond_distance
_geom_bond_publ_flag
P1 N2 1.594(7) yes
P1 N4 1.586(7) yes
P1 N11 1.615(7) yes
P1 N13 1.650(6) yes
P107 N3 1.637(6) yes
P107 N7 1.589(7) yes
P107 N9 1.596(6) yes
P107 N106 1.634(6) yes
O99 C101 1.53(3) yes
N1 C1 1.355(9) yes
N1 C3 1.467(9) yes
N1 C77 1.496(10) yes
N2 C32 1.309(9) yes
N3 C4 1.480(9) yes
N4 C13 1.312(11) yes
N5 C21 1.446(9) yes
N5 C32 1.375(9) yes
N5 C36 1.456(10) yes
N6 C19 1.479(9) yes
N6 C20 1.376(10) yes
N6 C22 1.473(11) yes
N7 C20 1.322(10) yes
N8 C1 1.354(9) yes
N8 C17 1.452(10) yes
N8 C108 1.450(10) yes
N9 C1 1.327(9) yes
N10 C20 1.350(10) yes
N10 C70 1.441(12) yes
N10 C79 1.458(12) yes
N11 C34 1.471(10) yes
N12 C13 1.334(10) yes
N12 C40 1.471(11) yes
N12 C45 1.447(11) yes
N13 C12 1.446(10) yes
N14 C13 1.377(11) yes
N14 C39 1.485(10) yes
N14 C65 1.473(12) yes
N105 C25 1.450(10) yes
N105 C32 1.367(9) yes
N105 C46 1.480(9) yes
N106 C15 1.493(9) yes
C3 C4 1.534(11) yes
C3 C26 1.520(11) yes
C4 C8 1.504(10) yes
C5 C11 1.374(11) yes
C5 C15 1.506(10) yes
C5 C51 1.387(11) yes
C7 C24 1.371(11) yes
C7 C28 1.404(10) yes
C8 C33 1.400(12) yes
C8 C38 1.392(11) yes
C9 C11 1.378(11) yes
C9 C14 1.385(12) yes
C10 C34 1.490(10) yes
C10 C53 1.402(12) yes
C10 C104 1.380(10) yes
C12 C24 1.542(9) yes
C12 C46 1.543(11) yes
C14 C16 1.385(13) yes
C15 C19 1.551(12) yes
C16 C51 1.385(11) yes
C17 C23 1.499(11) yes
C18 C50 1.393(11) yes
C18 C54 1.423(14) yes
C19 C48 1.531(11) yes
C21 C35 1.502(12) yes
C22 C70 1.515(13) yes
C23 C44 1.421(13) yes
C23 C61 1.374(12) yes
C24 C30 1.384(11) yes
C25 C36 1.525(11) yes
C26 C62 1.372(11) yes
C26 C75 1.401(12) yes
C27 C28 1.362(11) yes
C27 C47 1.384(13) yes
C29 C37 1.378(12) yes
C29 C48 1.378(12) yes
C30 C47 1.377(11) yes
C31 C67 1.347(13) yes
C31 C104 1.399(11) yes
C33 C72 1.371(12) yes
C34 C39 1.554(12) yes
C35 C84 1.431(15) yes
C35 C92 1.377(13) yes
C37 C74 1.387(12) yes
C38 C64 1.375(11) yes
C39 C49 1.538(12) yes
C40 C65 1.502(12) yes
C41 C42 1.360(11) yes
C41 C56 1.383(12) yes
C42 C45 1.496(11) yes
C42 C68 1.420(12) yes
C43 C54 1.366(14) yes
C43 C63 1.391(13) yes
C44 C59 1.390(12) yes
C46 C50 1.521(11) yes
C48 C55 1.397(12) yes
C49 C60 1.404(14) yes
C49 C76 1.384(14) yes
C50 C71 1.395(12) yes
C52 C53 1.376(12) yes
C52 C67 1.392(11) yes
C55 C66 1.367(13) yes
C56 C83 1.385(14) yes
C58 C61 1.390(12) yes
C58 C73 1.364(15) yes
C59 C73 1.349(15) yes
C60 C69 1.432(15) yes
C62 C78 1.425(13) yes
C63 C71 1.364(13) yes
C64 C81 1.395(14) yes
C66 C74 1.367(15) yes
C68 C80 1.359(13) yes
C69 C87 1.407(17) yes
C72 C81 1.400(14) yes
C75 C89 1.368(14) yes
C76 C85 1.424(14) yes
C77 C108 1.531(11) yes
C78 C88 1.378(17) yes
C79 C82 1.507(14) yes
C80 C83 1.394(14) yes
C82 C95 1.377(18) yes
C82 C98 1.35(2) yes
C84 C93 1.362(16) yes
C85 C87 1.358(17) yes
C88 C89 1.365(15) yes
C90 C91 1.31(3) yes
C90 C93 1.335(18) yes
C91 C92 1.455(19) yes
C94 C96 1.36(4) yes
C94 C97 1.34(4) yes
C95 C96 1.40(3) yes
C97 C98 1.37(3) yes
C101 C110 1.72(5) yes
C109 C110 1.56(7) yes
O99 H99 0.840 no
O103 H100 1.116 no
O103 H102 0.950 no
N3 H3A 0.880 no
N11 H11B 0.880 no
N13 H13 0.880 no
N106 H106 0.880 no
C3 H3B 1.000 no
C4 H4A 1.000 no
C7 H7A 0.950 no
C9 H9A 0.950 no
C11 H11A 0.950 no
C12 H12A 1.000 no
C14 H14A 0.950 no
C15 H15 1.143 no
C16 H16A 0.950 no
C17 H17A 0.990 no
C17 H17B 0.990 no
C18 H18A 0.950 no
C19 H19 1.026 no
C21 H21A 0.990 no
C21 H21B 0.990 no
C22 H22A 0.990 no
C22 H22B 0.990 no
C25 H25A 0.990 no
C25 H25B 0.990 no
C27 H27A 0.950 no
C28 H28A 0.950 no
C29 H29 1.087 no
C30 H30A 0.950 no
C31 H31A 0.950 no
C33 H33A 0.950 no
C34 H34 0.965 no
C36 H36A 0.990 no
C36 H36B 0.990 no
C37 H37A 0.950 no
C38 H38A 0.950 no
C39 H39 1.034 no
C40 H40A 0.990 no
C40 H40B 0.990 no
C41 H41A 0.950 no
C43 H43A 0.950 no
C44 H44A 0.950 no
C45 H45A 0.826 no
C45 H45B 1.008 no
C46 H46A 1.000 no
C47 H47A 0.950 no
C51 H51A 0.950 no
C52 H52A 0.950 no
C53 H53A 0.950 no
C54 H54A 0.950 no
C55 H55 0.760 no
C56 H56A 0.950 no
C58 H58A 0.950 no
C59 H59A 0.950 no
C60 H60 0.950 no
C61 H61A 0.950 no
C62 H62 0.950 no
C63 H63A 0.950 no
C64 H64A 0.950 no
C65 H65A 0.990 no
C65 H65B 0.990 no
C66 H66 1.061 no
C67 H67A 0.950 no
C68 H68A 0.950 no
C69 H69A 0.950 no
C70 H70A 0.990 no
C70 H70B 0.990 no
C71 H71A 0.950 no
C72 H72A 0.950 no
C73 H73A 0.950 no
C74 H74 0.858 no
C75 H75A 0.950 no
C76 H76A 0.950 no
C77 H77A 0.990 no
C77 H77B 0.990 no
C78 H78A 0.950 no
C79 H79A 1.196 no
C79 H79B 0.984 no
C80 H80A 0.950 no
C81 H81A 0.950 no
C83 H83A 0.950 no
C84 H84A 0.950 no
C85 H85 0.950 no
C87 H87A 0.950 no
C88 H88A 0.950 no
C89 H89A 0.950 no
C90 H90 0.950 no
C91 H91 0.950 no
C92 H92 0.950 no
C93 H93 0.950 no
C94 H94 0.950 no
C95 H95A 0.950 no
C96 H96A 0.950 no
C97 H97 0.950 no
C98 H98A 0.950 no
C101 H10D 0.990 no
C101 H10E 0.990 no
C104 H10C 0.950 no
C108 H10A 0.990 no
C108 H10B 0.990 no
C109 H10F 0.980 no
C109 H10G 0.980 no
C109 H10H 0.980 no
C110 H11C 0.990 no
C110 H11D 0.990 no

loop_
_geom_contact_atom_site_label_1
_geom_contact_atom_site_label_2
_geom_contact_distance
_geom_contact_publ_flag
_geom_contact_site_symmetry_2
P1 N14 3.149(7) no .
P1 N105 3.097(7) no .
P1 C39 3.441(9) no .
P1 C46 3.412(8) no .
P107 N1 3.165(7) no .
P107 N6 3.152(7) no .
P107 C3 3.423(7) no .
P107 C19 3.430(8) no .
O99 C109 3.07(5) no .
N1 N3 2.927(9) no .
N1 C17 3.595(10) no .
N1 C75 2.901(11) no .
N2 C12 2.979(9) no .
N2 C21 2.872(10) no .
N2 C25 3.595(10) no .
N2 C36 3.593(10) no .
N2 C46 3.155(9) no .
N3 C1 3.052(10) no .
N3 C20 3.435(10) no .
N3 C33 3.008(10) no .
N4 C34 2.976(10) no .
N4 C39 3.190(11) no .
N4 C45 2.863(11) no .
N5 C46 3.591(9) no .
N5 C84 2.900(12) no .
N6 N106 2.789(9) no .
N6 C29 2.899(10) no .
N7 C4 3.540(9) no .
N7 C15 2.936(9) no .
N7 C19 3.152(10) no .
N7 C70 3.591(12) no .
N7 C79 2.896(12) no .
N8 C44 2.937(10) no .
N9 C3 3.174(9) no .
N9 C4 2.942(9) no .
N9 C15 3.377(10) no .
N9 C17 2.883(10) no .
N9 C108 3.592(10) no .
N10 C19 3.589(10) no .
N10 C95 3.408(16) no .
N10 C98 3.134(15) no .
N11 N14 2.904(9) no .
N11 C13 3.038(10) no .
N11 C32 3.307(10) no .
N11 C53 2.982(11) no .
N11 C104 3.589(9) no .
N12 C41 3.530(10) no .
N12 C68 3.089(12) no .
N13 N105 2.886(9) no .
N13 C7 2.891(9) no .
N13 C13 3.356(10) no .
N13 C32 3.053(10) no .
N14 C45 3.597(11) no .
N14 C60 3.592(12) no .
N14 C76 2.988(11) no .
N105 C71 2.937(11) no .
N106 C1 3.375(10) no .
N106 C11 2.970(9) no .
N106 C20 2.981(10) no .
N106 C51 3.547(9) no .
C1 C4 3.016(10) no .
C1 C26 3.487(9) no .
C1 C75 3.524(11) no .
C3 C33 3.175(11) no .
C3 C38 3.376(10) no .
C4 C62 3.438(12) no .
C4 C75 3.187(12) no .
C5 C14 2.795(11) no .
C5 C48 3.123(11) no .
C5 C55 3.325(13) no .
C7 C46 3.297(11) no .
C7 C47 2.747(11) no .
C8 C26 2.914(12) no .
C8 C62 3.286(13) no .
C8 C81 2.811(11) no .
C9 C51 2.761(12) no .
C10 C49 3.023(13) no .
C10 C60 3.494(14) no .
C10 C67 2.820(11) no .
C11 C16 2.737(11) no .
C11 C19 3.163(11) no .
C12 C18 3.427(12) no .
C12 C32 3.032(10) no .
C12 C71 3.270(12) no .
C13 C34 3.055(11) no .
C13 C42 3.459(11) no .
C13 C49 3.488(11) no .
C13 C76 3.551(12) no .
C15 C20 3.030(10) no .
C15 C29 3.377(12) no .
C15 C55 3.351(12) no .
C16 C44 3.586(13) no .
C16 C59 3.572(14) no .
C18 C24 3.348(12) no .
C18 C30 3.192(12) no .
C18 C63 2.770(14) no .
C19 C51 3.556(11) no .
C20 C29 3.364(11) no .
C20 C48 3.399(10) no .
C20 C82 3.448(12) no .
C22 C29 3.253(11) no .
C22 C48 3.017(11) no .
C23 C73 2.789(12) no .
C23 C108 3.059(11) no .
C24 C27 2.788(10) no .
C24 C50 3.063(11) no .
C25 C50 2.980(11) no .
C25 C71 3.388(12) no .
C26 C38 3.234(12) no .
C26 C77 3.012(11) no .
C26 C88 2.779(14) no .
C28 C30 2.745(12) no .
C29 C66 2.749(12) no .
C30 C46 3.309(10) no .
C30 C50 3.234(11) no .
C30 C80 3.535(14) no .
C31 C53 2.733(11) no .
C31 C93 3.473(16) no .
C32 C35 3.455(10) no .
C32 C50 3.355(10) no .
C32 C71 3.332(11) no .
C32 C84 3.548(12) no .
C33 C64 2.748(13) no .
C34 C60 3.522(14) no .
C34 C76 3.166(12) no .
C35 C36 3.157(11) no .
C35 C90 2.773(17) no .
C36 C84 3.350(13) no .
C37 C55 2.754(14) no .
C38 C62 3.418(13) no .
C38 C72 2.774(14) no .
C39 C53 3.196(13) no .
C39 C104 3.471(11) no .
C40 C42 3.218(11) no .
C41 C80 2.760(13) no .
C42 C83 2.794(12) no .
C43 C50 2.816(13) no .
C44 C51 3.560(13) no .
C44 C58 2.754(13) no .
C44 C108 3.345(11) no .
C48 C74 2.770(12) no .
C49 C65 2.917(12) no .
C49 C87 2.813(15) no .
C49 C104 3.442(12) no .
C52 C104 2.743(12) no .
C54 C71 2.745(12) no .
C56 C68 2.746(13) no .
C59 C61 2.743(13) no .
C60 C85 2.791(16) no .
C62 C89 2.785(15) no .
C65 C76 3.390(12) no .
C69 C76 2.804(15) no .
C70 C82 3.211(13) no .
C75 C77 3.452(12) no .
C75 C78 2.744(13) no .
C82 C94 2.763(18) no .
C84 C91 2.745(15) no .
C92 C93 2.75(2) no .
C93 C104 3.551(16) no .
C95 C97 2.71(3) no .
C96 C98 2.71(3) no .
Cl57 O99 3.010(9) no .
Cl57 N1 3.584(7) no .
Cl57 N106 3.329(7) no .
Cl86 O103 3.168(9) no .
Cl86 N11 3.195(7) no .
Cl86 N13 3.213(7) no .
Cl86 C14 3.560(9) no 1_545
Cl86 C40 3.587(9) no 1_545
O99 Cl57 3.010(9) no .
O99 N3 2.985(11) no .
O99 N106 3.577(11) no .
O99 C33 3.508(12) no .
O103 Cl86 3.168(9) no .
O103 N12 3.577(11) no 1_545
O103 C76 3.534(13) no 1_545
O103 C84 3.562(14) no .
N1 Cl57 3.584(7) no .
N2 C25 3.346(11) no 2_755
N2 C36 3.317(10) no 2_755
N3 O99 2.985(11) no .
N9 C77 3.170(10) no 2_646
N9 C108 3.301(10) no 2_646
N11 Cl86 3.195(7) no .
N12 O103 3.577(11) no 1_565
N13 Cl86 3.213(7) no .
N106 Cl57 3.329(7) no .
N106 O99 3.577(11) no .
C7 C74 3.587(13) no .
C14 Cl86 3.560(9) no 1_565
C14 C40 3.362(12) no .
C16 C31 3.586(12) no 2_655
C17 C62 3.523(12) no 2_646
C18 C21 3.453(12) no 2_745
C21 C18 3.453(12) no 2_755
C22 C27 3.521(12) no .
C25 N2 3.346(11) no 2_745
C27 C22 3.521(12) no .
C29 C89 3.491(14) no 2_646
C31 C16 3.586(12) no 2_645
C33 O99 3.508(12) no .
C36 N2 3.317(10) no 2_745
C40 Cl86 3.587(9) no 1_565
C40 C14 3.362(12) no .
C47 C81 3.567(14) no 2_746
C55 C68 3.523(16) no .
C62 C17 3.523(12) no 2_656
C68 C55 3.523(16) no .
C74 C7 3.587(13) no .
C76 O103 3.534(13) no 1_565
C77 N9 3.170(10) no 2_656
C81 C47 3.567(14) no 2_756
C81 C90 3.471(19) no 1_566
C84 O103 3.562(14) no .
C89 C29 3.491(14) no 2_656
C90 C81 3.471(19) no 1_544
C108 N9 3.301(10) no 2_656
P1 H12A 2.7505 no .
P1 H34 2.7477 no .
P1 H68A 3.5490 no .
P107 H4A 2.6559 no .
P107 H15 2.5592 no .
O99 H10F 2.5922 no .
O99 H10G 3.5025 no .
O99 H11C 2.8874 no .
O99 H11D 3.5227 no .
N1 H3A 3.5341 no .
N1 H4A 2.7596 no .
N1 H10A 2.8796 no .
N1 H10B 3.1214 no .
N1 H75A 2.6471 no .
N2 H11B 3.1825 no .
N2 H12A 2.7650 no .
N2 H13 3.4436 no .
N2 H21B 2.4489 no .
N2 H34 3.4136 no .
N2 H71A 3.2330 no .
N2 H84A 3.4820 no .
N3 H3B 2.7428 no .
N3 H33A 2.7754 no .
N3 H98A 3.1259 no .
N3 H106 2.6663 no .
N4 H11B 3.3896 no .
N4 H12A 3.4086 no .
N4 H13 3.1831 no .
N4 H34 2.7314 no .
N4 H45A 3.4322 no .
N4 H45B 2.3862 no .
N4 H68A 3.0931 no .
N4 H76A 3.4259 no .
N5 H25A 2.9070 no .
N5 H25B 3.0634 no .
N5 H71A 3.1421 no .
N5 H84A 2.6016 no .
N6 H15 2.9454 no .
N6 H29 2.5178 no .
N6 H70A 2.9428 no .
N6 H70B 3.0967 no .
N6 H106 3.2794 no .
N7 H3A 3.1922 no .
N7 H4A 3.2122 no .
N7 H15 2.6377 no .
N7 H29 3.1057 no .
N7 H79B 2.5000 no .
N7 H98A 3.2188 no .
N7 H106 3.3561 no .
N8 H44A 2.7079 no .
N8 H75A 3.5069 no .
N8 H77A 2.8748 no .
N8 H77B 3.1088 no .
N9 H3A 3.4352 no .
N9 H4A 2.6520 no .
N9 H15 2.8643 no .
N9 H17A 3.3721 no .
N9 H17B 2.4767 no .
N9 H75A 3.3923 no .
N9 H106 3.3237 no .
N10 H22A 2.9012 no .
N10 H22B 3.0545 no .
N10 H29 2.9730 no .
N10 H95A 3.5406 no .
N10 H98A 3.0612 no .
N11 H13 2.6134 no .
N11 H39 2.5734 no .
N11 H53A 2.7857 no .
N11 H84A 3.4292 no .
N12 H65A 3.0019 no .
N12 H65B 2.9621 no .
N12 H68A 2.9530 no .
N12 H76A 3.5815 no .
N13 H7A 2.5947 no .
N13 H11B 2.5801 no .
N13 H46A 2.8138 no .
N13 H68A 3.0063 no .
N14 H11B 3.5145 no .
N14 H34 2.7712 no .
N14 H40A 3.0541 no .
N14 H40B 3.0155 no .
N14 H76A 2.8081 no .
N105 H11B 3.5687 no .
N105 H12A 2.8803 no .
N105 H13 3.5077 no .
N105 H36A 2.9476 no .
N105 H36B 3.0997 no .
N105 H71A 2.6957 no .
N105 H84A 3.4250 no .
N106 H3A 2.6794 no .
N106 H11A 2.7909 no .
N106 H19 2.6500 no .
C1 H3B 3.2299 no .
C1 H4A 2.9427 no .
C1 H10A 2.8900 no .
C1 H10B 3.0772 no .
C1 H17A 2.9950 no .
C1 H17B 2.5568 no .
C1 H44A 3.4424 no .
C1 H75A 2.9103 no .
C1 H77A 2.9164 no .
C1 H77B 3.0999 no .
C3 H3A 3.0034 no .
C3 H33A 3.1815 no .
C3 H38A 3.5180 no .
C3 H62 2.7105 no .
C3 H75A 2.6412 no .
C3 H77A 2.9557 no .
C3 H77B 2.6467 no .
C4 H33A 2.6981 no .
C4 H38A 2.6586 no .
C4 H62 3.5865 no .
C4 H75A 3.1427 no .
C4 H98A 3.2717 no .
C5 H9A 3.2573 no .
C5 H16A 3.2575 no .
C5 H19 2.5579 no .
C5 H55 3.0782 no .
C5 H106 2.6427 no .
C7 H12A 3.2932 no .
C7 H13 2.5474 no .
C7 H27A 3.2535 no .
C7 H30A 3.2181 no .
C7 H46A 2.9478 no .
C8 H3A 2.6466 no .
C8 H3B 2.6155 no .
C8 H62 3.2452 no .
C8 H64A 3.2514 no .
C8 H72A 3.2697 no .
C8 H97 3.4744 no .
C8 H98A 3.0282 no .
C9 H16A 3.2416 no .
C10 H11B 2.5661 no .
C10 H31A 3.2691 no .
C10 H39 2.6364 no .
C10 H52A 3.2791 no .
C10 H60 3.4509 no .
C11 H14A 3.2523 no .
C11 H15 3.4442 no .
C11 H19 2.7069 no .
C11 H51A 3.2319 no .
C11 H55 3.3464 no .
C11 H106 2.7429 no .
C12 H7A 2.6772 no .
C12 H18A 3.5382 no .
C12 H30A 2.6904 no .
C12 H68A 3.0919 no .
C12 H71A 3.2576 no .
C13 H13 3.4777 no .
C13 H34 2.9760 no .
C13 H39 3.1457 no .
C13 H40A 3.0255 no .
C13 H40B 2.9926 no .
C13 H45A 2.9266 no .
C13 H45B 2.4684 no .
C13 H65A 3.0123 no .
C13 H65B 2.9841 no .
C13 H68A 3.1748 no .
C13 H76A 2.9963 no .
C14 H11A 3.2436 no .
C14 H51A 3.2629 no .
C14 H59A 3.5985 no .
C15 H11A 2.6739 no .
C15 H29 3.2518 no .
C15 H51A 2.6477 no .
C15 H55 3.2881 no .
C16 H9A 3.2443 no .
C16 H44A 3.4841 no .
C16 H59A 3.4548 no .
C17 H10A 2.8575 no .
C17 H10B 2.7828 no .
C17 H44A 2.7046 no .
C17 H61A 2.6650 no .
C18 H25B 3.2220 no .
C18 H30A 3.1070 no .
C18 H43A 3.2965 no .
C18 H46A 2.5696 no .
C18 H71A 3.2520 no .
C19 H11A 3.0460 no .
C19 H22A 3.0044 no .
C19 H22B 2.5716 no .
C19 H29 2.5983 no .
C19 H55 2.4973 no .
C19 H106 2.9292 no .
C20 H15 3.0239 no .
C20 H19 3.2581 no .
C20 H22A 2.9353 no .
C20 H22B 3.0526 no .
C20 H29 2.5514 no .
C20 H70A 2.9237 no .
C20 H70B 3.0474 no .
C20 H79A 3.1835 no .
C20 H79B 2.5633 no .
C20 H98A 3.2896 no .
C21 H36A 2.9668 no .
C21 H36B 2.7309 no .
C21 H84A 2.7184 no .
C21 H92 2.6919 no .
C22 H19 2.7337 no .
C22 H29 3.0669 no .
C23 H10A 3.4647 no .
C23 H10B 2.7732 no .
C23 H58A 3.2539 no .
C23 H59A 3.2801 no .
C24 H13 2.5628 no .
C24 H18A 3.1883 no .
C24 H28A 3.2695 no .
C24 H46A 2.5501 no .
C24 H47A 3.2641 no .
C24 H68A 3.1470 no .
C24 H80A 3.2115 no .
C25 H46A 2.6773 no .
C25 H71A 3.2841 no .
C25 H84A 3.3754 no .
C26 H4A 2.6505 no .
C26 H38A 3.2059 no .
C26 H77B 2.6299 no .
C26 H78A 3.2763 no .
C26 H89A 3.2817 no .
C27 H7A 3.2434 no .
C27 H30A 3.2417 no .
C27 H80A 3.4614 no .
C28 H47A 3.2344 no .
C29 H15 3.1534 no .
C29 H19 3.3754 no .
C29 H22B 2.8326 no .
C29 H55 2.9912 no .
C29 H70A 3.4119 no .
C29 H74 3.2046 no .
C30 H7A 3.2214 no .
C30 H12A 2.6261 no .
C30 H18A 3.1643 no .
C30 H27A 3.2461 no .
C30 H46A 3.4708 no .
C30 H68A 3.4490 no .
C30 H80A 2.7549 no .
C31 H52A 3.2122 no .
C31 H93 3.1385 no .
C32 H11B 3.4469 no .
C32 H12A 3.0245 no .
C32 H21A 3.1656 no .
C32 H21B 2.5463 no .
C32 H25A 2.9098 no .
C32 H25B 3.0413 no .
C32 H36A 2.9522 no .
C32 H36B 3.0639 no .
C32 H46A 3.2618 no .
C32 H71A 2.7021 no .
C32 H84A 2.9547 no .
C33 H3A 2.7500 no .
C33 H3B 2.8524 no .
C33 H4A 3.3222 no .
C33 H38A 3.2607 no .
C33 H62 3.3728 no .
C33 H81A 3.2674 no .
C33 H97 3.5541 no .
C34 H10C 2.6681 no .
C34 H53A 2.6830 no .
C34 H76A 3.0895 no .
C35 H36B 2.8432 no .
C35 H91 3.3073 no .
C35 H93 3.2872 no .
C36 H21A 2.7889 no .
C36 H21B 3.3500 no .
C36 H71A 3.4130 no .
C36 H84A 3.0256 no .
C37 H55 3.4955 no .
C37 H66 3.3963 no .
C38 H4A 2.5343 no .
C38 H33A 3.2559 no .
C38 H62 3.5850 no .
C38 H81A 3.2782 no .
C38 H97 3.1835 no .
C38 H98A 3.1684 no .
C39 H11B 3.0101 no .
C39 H53A 3.1436 no .
C39 H60 2.6971 no .
C39 H65A 2.8693 no .
C39 H65B 2.6258 no .
C39 H76A 2.6798 no .
C40 H45A 2.6025 no .
C40 H45B 3.3266 no .
C41 H40B 3.5417 no .
C41 H45A 2.5958 no .
C41 H45B 3.1596 no .
C41 H68A 3.2331 no .
C41 H83A 3.2575 no .
C42 H40B 3.0290 no .
C42 H56A 3.2472 no .
C42 H80A 3.2829 no .
C43 H18A 3.2861 no .
C43 H71A 3.2518 no .
C44 H10B 2.8112 no .
C44 H17A 3.3211 no .
C44 H17B 2.9013 no .
C44 H51A 3.5646 no .
C44 H61A 3.2617 no .
C44 H73A 3.2481 no .
C45 H40A 2.8110 no .
C45 H40B 2.8476 no .
C45 H41A 2.6562 no .
C45 H68A 2.6776 no .
C46 H7A 3.3548 no .
C46 H13 3.0388 no .
C46 H18A 2.7076 no .
C46 H25A 3.0031 no .
C46 H25B 2.5528 no .
C46 H30A 3.3758 no .
C46 H71A 2.6730 no .
C47 H28A 3.2378 no .
C47 H80A 2.9166 no .
C48 H15 2.7450 no .
C48 H22B 2.5960 no .
C48 H37A 3.2619 no .
C48 H66 3.3127 no .
C49 H10C 3.3815 no .
C49 H34 2.5928 no .
C49 H65A 3.4436 no .
C49 H65B 2.4783 no .
C49 H69A 3.3058 no .
C49 H85 3.2759 no .
C50 H12A 2.6179 no .
C50 H25B 2.5592 no .
C50 H30A 3.0096 no .
C50 H54A 3.2795 no .
C50 H63A 3.2586 no .
C51 H11A 3.2287 no .
C51 H14A 3.2675 no .
C51 H15 2.5876 no .
C51 H44A 3.3103 no .
C51 H55 3.5544 no .
C52 H31A 3.2156 no .
C52 H93 3.5828 no .
C53 H10C 3.2329 no .
C53 H11B 2.6796 no .
C53 H34 3.2951 no .
C53 H39 2.8427 no .
C53 H67A 3.2628 no .
C54 H63A 3.2236 no .
C55 H19 2.7187 no .
C55 H22B 3.3999 no .
C55 H29 3.3020 no .
C55 H74 3.0655 no .
C56 H80A 3.2573 no .
C58 H59A 3.2008 no .
C59 H16A 3.3624 no .
C59 H58A 3.2015 no .
C60 H39 2.8358 no .
C60 H65B 3.0900 no .
C60 H76A 3.2773 no .
C60 H87A 3.3123 no .
C61 H17A 2.5664 no .
C61 H17B 3.0175 no .
C61 H44A 3.2600 no .
C61 H73A 3.2514 no .
C62 H3B 2.5934 no .
C62 H38A 3.5977 no .
C62 H75A 3.2340 no .
C62 H77B 3.2538 no .
C62 H88A 3.2771 no .
C63 H54A 3.2263 no .
C64 H72A 3.2556 no .
C64 H97 3.0003 no .
C65 H39 2.7353 no .
C65 H76A 3.3961 no .
C66 H37A 3.2498 no .
C67 H10C 3.2418 no .
C67 H53A 3.2553 no .
C67 H93 3.2300 no .
C68 H12A 3.5539 no .
C68 H40B 3.5887 no .
C68 H41A 3.2413 no .
C68 H45A 3.2304 no .
C68 H45B 2.7585 no .
C68 H83A 3.2390 no .
C69 H85 3.2514 no .
C70 H29 3.1919 no .
C70 H79A 2.7034 no .
C70 H79B 3.3380 no .
C71 H12A 2.9291 no .
C71 H18A 3.2597 no .
C71 H25B 3.0267 no .
C71 H30A 3.4496 no .
C71 H36A 3.5394 no .
C71 H43A 3.2581 no .
C71 H46A 3.3024 no .
C72 H64A 3.2526 no .
C72 H97 3.4167 no .
C73 H44A 3.2442 no .
C73 H61A 3.2441 no .
C74 H29 3.4025 no .
C74 H55 3.0831 no .
C75 H3B 3.3083 no .
C75 H4A 2.8675 no .
C75 H38A 3.3484 no .
C75 H62 3.2463 no .
C75 H77B 3.0721 no .
C75 H88A 3.2112 no .
C76 H10C 3.4882 no .
C76 H34 2.7739 no .
C76 H39 3.4743 no .
C76 H60 3.2745 no .
C76 H65B 2.8652 no .
C76 H87A 3.2839 no .
C77 H3B 2.6875 no .
C77 H75A 3.3559 no .
C78 H89A 3.2495 no .
C79 H70A 2.8825 no .
C79 H70B 2.7683 no .
C79 H95A 2.6462 no .
C79 H98A 2.6519 no .
C80 H30A 3.5733 no .
C80 H56A 3.2578 no .
C81 H33A 3.2608 no .
C81 H38A 3.2738 no .
C81 H97 3.1313 no .
C82 H70B 2.9540 no .
C82 H96A 3.2572 no .
C82 H97 3.2120 no .
C83 H41A 3.2500 no .
C83 H68A 3.2372 no .
C84 H21A 3.3082 no .
C84 H21B 3.0071 no .
C84 H36B 2.8917 no .
C84 H90 3.1888 no .
C84 H92 3.2591 no .
C85 H69A 3.2499 no .
C87 H60 3.3105 no .
C87 H76A 3.2760 no .
C88 H62 3.2752 no .
C88 H75A 3.2076 no .
C89 H78A 3.2466 no .
C90 H84A 3.1925 no .
C90 H92 3.2296 no .
C91 H93 3.1717 no .
C92 H21A 2.6161 no .
C92 H21B 2.9529 no .
C92 H84A 3.2494 no .
C92 H90 3.2418 no .
C93 H91 3.1810 no .
C94 H95A 3.2463 no .
C94 H98A 3.2060 no .
C95 H70B 3.1738 no .
C95 H79A 2.7602 no .
C95 H79B 3.1711 no .
C95 H94 3.2545 no .
C95 H98A 3.2035 no .
C96 H97 3.1773 no .
C97 H96A 3.1785 no .
C98 H79A 3.5428 no .
C98 H79B 2.6827 no .
C98 H94 3.2171 no .
C98 H95A 3.2046 no .
C101 H10F 2.6373 no .
C101 H10G 2.8420 no .
C101 H10H 3.4689 no .
C104 H34 2.5479 no .
C104 H53A 3.2282 no .
C104 H67A 3.2580 no .
C104 H93 3.4357 no .
C108 H17A 2.8307 no .
C108 H17B 3.3425 no .
C108 H44A 3.1748 no .
C109 H10D 2.7660 no .
C109 H10E 3.4558 no .
C110 H99 3.3994 no .
H3A H3B 2.9697 no .
H3A H4A 2.7809 no .
H3A H33A 2.3152 no .
H3A H98A 3.2309 no .
H3A H106 2.5297 no .
H3B H4A 2.8677 no .
H3B H33A 2.6653 no .
H3B H62 2.4060 no .
H3B H75A 3.5692 no .
H3B H77A 2.7969 no .
H3B H77B 2.7734 no .
H4A H38A 2.3200 no .
H4A H75A 2.6377 no .
H4A H98A 3.1321 no .
H7A H12A 3.5597 no .
H7A H13 2.0403 no .
H7A H28A 2.3480 no .
H7A H46A 2.9085 no .
H9A H11A 2.3150 no .
H9A H14A 2.3458 no .
H10A H17A 2.7940 no .
H10A H75A 3.3804 no .
H10A H77A 2.8415 no .
H10A H77B 2.2692 no .
H10B H17A 3.1623 no .
H10B H44A 2.7497 no .
H10B H77A 2.2706 no .
H10B H77B 2.6817 no .
H10C H31A 2.3291 no .
H10C H34 2.3511 no .
H10D H10F 2.8518 no .
H10D H10G 2.6583 no .
H10D H11C 3.0387 no .
H10D H11D 2.5834 no .
H10D H99 2.3813 no .
H10E H10F 3.5721 no .
H10E H11C 2.5982 no .
H10E H11D 2.5621 no .
H10E H99 2.2328 no .
H10F H11C 2.4858 no .
H10F H11D 2.8960 no .
H10F H99 3.3968 no .
H10G H11C 2.8970 no .
H10G H11D 2.3579 no .
H10H H11C 2.3624 no .
H10H H11D 2.4915 no .
H11A H19 2.3688 no .
H11A H55 3.5458 no .
H11A H106 2.3722 no .
H11B H13 2.5115 no .
H11B H34 2.7434 no .
H11B H39 2.7926 no .
H11B H53A 2.3138 no .
H11B H84A 3.2883 no .
H11C H99 3.5987 no .
H12A H13 2.7188 no .
H12A H30A 2.4293 no .
H12A H46A 2.8530 no .
H12A H68A 2.7254 no .
H12A H71A 2.7812 no .
H13 H46A 3.0886 no .
H13 H68A 3.2133 no .
H14A H16A 2.3378 no .
H14A H59A 3.5717 no .
H15 H17B 3.1194 no .
H15 H19 2.9999 no .
H15 H29 2.8467 no .
H15 H51A 2.3135 no .
H15 H106 2.9116 no .
H16A H51A 2.3264 no .
H16A H59A 3.3428 no .
H17A H61A 2.3673 no .
H17B H44A 2.9545 no .
H17B H51A 3.2670 no .
H17B H61A 3.1556 no .
H18A H25B 3.5004 no .
H18A H30A 3.3533 no .
H18A H46A 2.3845 no .
H18A H54A 2.3678 no .
H19 H22A 2.9027 no .
H19 H22B 2.7632 no .
H19 H29 3.5679 no .
H19 H55 2.3841 no .
H19 H106 2.7988 no .
H21A H36A 2.8756 no .
H21A H36B 2.9604 no .
H21A H84A 3.5819 no .
H21A H92 2.4522 no .
H21B H84A 3.1177 no .
H21B H92 3.0657 no .
H22A H70A 2.7990 no .
H22A H70B 2.2346 no .
H22B H29 2.9653 no .
H22B H55 3.5024 no .
H22B H70A 2.2353 no .
H22B H70B 2.6924 no .
H25A H36A 2.8069 no .
H25A H36B 2.2435 no .
H25A H46A 2.8841 no .
H25A H84A 3.1281 no .
H25B H36A 2.2453 no .
H25B H36B 2.6992 no .
H25B H46A 2.6395 no .
H25B H71A 3.1800 no .
H27A H28A 2.3152 no .
H27A H47A 2.3371 no .
H29 H37A 2.5124 no .
H29 H70A 2.9858 no .
H30A H47A 2.3176 no .
H30A H68A 3.4570 no .
H30A H80A 2.9351 no .
H31A H67A 2.2971 no .
H31A H90 3.4469 no .
H31A H93 3.4122 no .
H33A H72A 2.3083 no .
H34 H39 2.7813 no .
H34 H53A 3.5892 no .
H34 H76A 2.5044 no .
H36A H71A 3.1987 no .
H36B H84A 2.7230 no .
H37A H74 2.4328 no .
H38A H64A 2.3105 no .
H38A H98A 3.2543 no .
H39 H53A 2.5330 no .
H39 H60 2.6265 no .
H39 H65A 2.7307 no .
H39 H65B 2.9887 no .
H40A H45A 2.5564 no .
H40A H65A 2.7231 no .
H40A H65B 2.2121 no .
H40B H45A 2.9830 no .
H40B H65A 2.2127 no .
H40B H65B 2.7505 no .
H41A H45A 2.4433 no .
H41A H45B 3.3690 no .
H41A H56A 2.3199 no .
H43A H54A 2.3173 no .
H43A H63A 2.3444 no .
H44A H51A 3.4778 no .
H44A H59A 2.3348 no .
H45A H68A 3.4799 no .
H45B H68A 2.6805 no .
H46A H71A 3.5843 no .
H47A H80A 3.2058 no .
H52A H53A 2.3103 no .
H52A H67A 2.3498 no .
H55 H66 2.2941 no .
H56A H83A 2.3396 no .
H58A H61A 2.3294 no .
H58A H73A 2.3110 no .
H59A H73A 2.2890 no .
H60 H65B 3.4423 no .
H60 H69A 2.3909 no .
H62 H77B 3.5253 no .
H62 H78A 2.3824 no .
H63A H71A 2.2938 no .
H64A H81A 2.3479 no .
H64A H97 3.3532 no .
H65B H76A 3.0755 no .
H66 H74 2.2911 no .
H67A H93 3.5608 no .
H68A H80A 2.2992 no .
H69A H87A 2.3618 no .
H70A H79A 2.6080 no .
H70B H79A 2.9758 no .
H70B H95A 3.1528 no .
H72A H81A 2.3623 no .
H75A H77B 3.2102 no .
H75A H89A 2.3085 no .
H76A H85 2.3672 no .
H78A H88A 2.3237 no .
H79A H95A 2.4814 no .
H79B H95A 3.3997 no .
H79B H98A 2.5926 no .
H80A H83A 2.3503 no .
H81A H97 3.5467 no .
H84A H93 2.3023 no .
H85 H87A 2.2975 no .
H88A H89A 2.3131 no .
H90 H91 2.2445 no .
H90 H93 2.2575 no .
H91 H92 2.4156 no .
H94 H96A 2.3103 no .
H94 H97 2.2812 no .
H95A H96A 2.3550 no .
H97 H98A 2.2978 no .
Cl57 H11A 3.5903 no .
Cl57 H29 3.2669 no 1_565
Cl57 H37A 3.1576 no 1_565
Cl57 H44A 3.2740 no .
Cl57 H70A 2.9835 no 1_565
Cl57 H77A 2.9729 no .
Cl57 H79A 2.9007 no 1_565
Cl57 H89A 3.5072 no 2_656
Cl57 H99 2.1790 no .
Cl57 H106 2.7187 no .
Cl86 H7A 2.9383 no .
Cl86 H9A 3.2205 no 1_545
Cl86 H11B 2.3949 no .
Cl86 H13 2.6815 no .
Cl86 H14A 2.9286 no 1_545
Cl86 H40A 2.6763 no 1_545
Cl86 H45A 3.2402 no 1_545
Cl86 H53A 3.0075 no .
Cl86 H69A 2.9868 no 2_645
Cl86 H74 3.1342 no .
Cl86 H102 2.3645 no .
P1 H36A 3.2133 no 2_755
P107 H10A 3.3210 no 2_646
O99 H3A 2.2697 no .
O99 H3B 3.4881 no .
O99 H33A 2.5929 no .
O99 H70A 3.1326 no 1_565
O99 H79A 2.9837 no 1_565
O99 H95A 2.9654 no 1_565
O99 H106 2.8632 no .
O103 H11B 3.3728 no .
O103 H25A 2.8798 no .
O103 H40A 3.2566 no 1_545
O103 H45A 3.1057 no 1_545
O103 H63A 2.6841 no 2_745
O103 H76A 2.9489 no 1_545
O103 H84A 2.8301 no .
O103 H85 3.4220 no 1_545
O103 H93 3.2600 no .
N2 H25B 2.6526 no 2_755
N2 H36A 2.7047 no 2_755
N2 H36B 3.5640 no 2_755
N3 H11C 3.5587 no .
N3 H99 3.1054 no .
N4 H36A 2.7824 no 2_755
N4 H63A 3.5667 no 2_755
N5 H25B 3.2292 no 2_755
N5 H45B 3.3529 no 2_745
N7 H10A 2.7154 no 2_646
N8 H77B 3.2625 no 2_646
N9 H10A 2.8809 no 2_646
N9 H10B 3.4111 no 2_646
N9 H77A 3.4972 no 2_646
N9 H77B 2.4741 no 2_646
N12 H66 3.2597 no .
N12 H102 3.1245 no 1_565
N13 H66 3.1399 no .
N14 H66 2.6535 no .
N106 H10E 3.1014 no .
N106 H99 3.3270 no .
C1 H77B 3.0265 no 2_646
C4 H10B 3.5066 no 2_646
C5 H40B 3.5496 no .
C7 H9A 3.1242 no 1_545
C7 H41A 2.9261 no 1_545
C7 H56A 3.5693 no 1_545
C9 H7A 3.5050 no 1_565
C9 H28A 3.2528 no 1_565
C9 H37A 3.1197 no 1_565
C9 H40A 3.4406 no .
C9 H40B 2.9079 no .
C9 H41A 3.4286 no .
C11 H28A 3.5509 no 1_565
C11 H40B 3.2925 no .
C13 H66 2.9597 no .
C14 H37A 3.2944 no 1_565
C14 H40A 3.0434 no .
C14 H40B 2.8145 no .
C14 H69A 3.2880 no 2_655
C14 H74 3.4524 no 1_565
C16 H31A 3.3609 no 2_655
C16 H40B 3.0720 no .
C16 H67A 3.5563 no 2_655
C17 H62 3.3530 no 2_646
C17 H77B 3.0178 no 2_646
C18 H21A 3.3293 no 2_745
C18 H21B 2.7525 no 2_745
C21 H18A 3.3676 no 2_755
C21 H25B 3.0964 no 2_755
C21 H45B 3.4680 no 2_745
C22 H10H 3.5132 no 2_746
C22 H27A 3.2525 no .
C23 H38A 3.5638 no 2_656
C24 H41A 3.5123 no 1_545
C25 H21B 3.4965 no 2_745
C25 H71A 3.1133 no 2_745
C25 H102 3.5522 no .
C26 H17B 3.4892 no 2_656
C27 H10D 3.4700 no 1_545
C27 H22B 2.7988 no .
C27 H56A 3.2165 no 1_545
C27 H70A 3.4104 no .
C28 H9A 3.1169 no 1_545
C28 H22B 2.9863 no .
C28 H41A 3.3175 no 1_545
C28 H56A 3.0015 no 1_545
C28 H70A 3.5848 no .
C29 H28A 3.4781 no .
C29 H88A 3.3282 no 2_646
C29 H89A 2.8465 no 2_646
C30 H81A 3.1089 no 2_746
C31 H16A 2.7090 no 2_645
C31 H78A 3.1303 no 1_544
C32 H25B 3.1198 no 2_755
C33 H10F 3.2372 no .
C33 H95A 3.3411 no 1_565
C35 H54A 3.5536 no 2_755
C36 H12A 3.1783 no 2_745
C36 H45B 3.3498 no 2_745
C36 H71A 3.1978 no 2_745
C37 H9A 3.4027 no 1_545
C37 H28A 3.2081 no .
C37 H88A 3.2297 no 2_646
C37 H89A 2.9295 no 2_646
C39 H66 3.5502 no .
C40 H14A 3.4568 no .
C40 H55 3.4360 no .
C40 H66 3.2466 no .
C40 H102 3.2943 no 1_565
C41 H9A 3.1909 no .
C41 H11A 3.4260 no .
C41 H18A 3.1608 no 1_565
C41 H21A 3.3189 no 2_755
C41 H46A 3.2199 no 1_565
C42 H21A 2.9415 no 2_755
C42 H55 3.4386 no .
C43 H21B 3.5708 no 2_745
C43 H34 3.5566 no 2_745
C43 H58A 3.5074 no 1_645
C43 H64A 3.0520 no 2_746
C43 H76A 3.3922 no 2_745
C45 H21A 3.2201 no 2_755
C45 H25A 3.4278 no 1_565
C45 H36A 3.5540 no 2_755
C45 H102 3.0736 no 1_565
C46 H41A 3.4368 no 1_545
C47 H22B 3.4994 no .
C47 H72A 3.4351 no 2_746
C47 H81A 3.0970 no 2_746
C50 H21B 3.2156 no 2_745
C51 H40B 3.4333 no .
C51 H67A 3.5995 no 2_655
C52 H60 3.5182 no 2_645
C52 H65A 3.5013 no 2_645
C52 H65B 3.5906 no 2_645
C52 H85 3.5242 no 1_545
C54 H21B 2.9669 no 2_745
C54 H58A 3.3841 no 1_645
C54 H64A 3.2078 no 2_746
C54 H81A 3.5369 no 2_746
C55 H40B 3.0927 no .
C55 H65A 3.4780 no .
C55 H68A 3.4953 no .
C56 H11A 3.0296 no .
C56 H18A 3.3977 no 1_565
C56 H19 3.5290 no .
C56 H92 3.4199 no 2_755
C56 H94 3.2017 no 2_756
C58 H10C 3.0341 no 2_655
C58 H31A 3.0397 no 2_655
C58 H38A 3.0520 no 2_656
C58 H43A 3.5255 no 1_465
C58 H54A 3.5779 no 1_465
C58 H64A 3.0541 no 2_656
C59 H31A 3.5704 no 2_655
C59 H38A 3.4173 no 2_656
C59 H89A 3.5306 no 2_656
C60 H52A 3.2279 no 2_655
C60 H53A 3.4727 no 2_655
C61 H31A 3.2693 no 2_655
C61 H38A 3.2534 no 2_656
C61 H62 3.4975 no 2_646
C62 H17A 3.2024 no 2_656
C62 H17B 2.9922 no 2_656
C62 H90 3.1279 no 1_566
C63 H76A 3.1982 no 2_745
C63 H100 3.4418 no 2_755
C64 H43A 3.5652 no 2_756
C64 H54A 3.5795 no 2_756
C64 H58A 3.5263 no 2_646
C64 H90 3.5032 no 1_566
C65 H66 2.8694 no .
C66 H7A 3.2379 no .
C66 H13 3.0107 no .
C66 H40B 3.4869 no .
C66 H65A 3.0560 no .
C67 H16A 2.9311 no 2_645
C67 H65A 3.5738 no 2_645
C67 H78A 3.2525 no 1_544
C67 H85 3.5883 no 1_545
C68 H21A 3.2590 no 2_755
C68 H55 2.9336 no .
C69 H14A 2.9758 no 2_645
C69 H53A 3.2173 no 2_655
C69 H74 3.4575 no 2_655
C70 H10H 3.3360 no 2_746
C70 H27A 3.2052 no .
C70 H99 3.4437 no 1_545
C71 H25A 3.4156 no 2_755
C71 H36B 3.1530 no 2_755
C72 H10F 3.4729 no .
C72 H47A 2.8270 no 2_756
C72 H91 3.1662 no 1_566
C73 H10C 2.9499 no 2_655
C73 H31A 3.2326 no 2_655
C73 H38A 3.1338 no 2_656
C73 H43A 3.4088 no 1_465
C73 H64A 3.1141 no 2_656
C74 H7A 3.0217 no .
C74 H9A 3.4036 no 1_545
C74 H13 3.4062 no .
C74 H14A 3.4653 no 1_545
C74 H28A 3.5870 no .
C74 H87A 3.3054 no 2_645
C75 H10B 3.0856 no 2_646
C75 H77A 3.5182 no 2_646
C76 H43A 3.4251 no 2_755
C76 H63A 3.4278 no 2_755
C76 H73A 3.5447 no 2_645
C77 H17A 3.4299 no 2_656
C77 H17B 3.5911 no 2_656
C77 H75A 3.1908 no 2_656
C78 H17B 3.1792 no 2_656
C78 H31A 3.4426 no 1_566
C78 H51A 3.3772 no 2_656
C78 H67A 3.4777 no 1_566
C78 H90 3.0369 no 1_566
C79 H17A 3.5229 no 2_646
C80 H19 3.2316 no .
C80 H55 3.0878 no .
C80 H92 3.4260 no 2_755
C81 H30A 3.3883 no 2_756
C81 H47A 2.7901 no 2_756
C81 H90 3.2335 no 1_566
C81 H91 3.5010 no 1_566
C82 H61A 3.5788 no 2_646
C83 H11A 3.4978 no .
C83 H19 3.0069 no .
C83 H92 3.2383 no 2_755
C83 H94 3.3505 no 2_756
C83 H96A 3.2324 no 2_756
C84 H100 2.5188 no .
C85 H52A 3.4826 no 1_565
C85 H73A 3.1414 no 2_645
C87 H52A 3.5381 no 1_565
C87 H59A 3.4687 no 2_645
C87 H73A 3.5058 no 2_645
C87 H74 3.5167 no 2_655
C88 H15 3.4535 no 2_656
C88 H51A 3.2920 no 2_656
C88 H59A 3.5507 no 2_646
C88 H67A 3.5395 no 1_566
C89 H29 3.0594 no 2_656
C89 H37A 3.4828 no 2_656
C89 H59A 3.3603 no 2_646
C90 H62 3.5639 no 1_544
C90 H78A 3.3472 no 1_544
C90 H81A 3.3172 no 1_544
C91 H72A 3.4161 no 1_544
C91 H81A 3.4052 no 1_544
C92 H54A 3.2079 no 2_755
C93 H100 2.6612 no .
C94 H11D 3.4791 no 2_746
C94 H83A 3.5079 no 2_746
C94 H91 3.3644 no 1_556
C94 H92 3.4999 no 1_556
C95 H11D 3.5397 no 2_746
C95 H33A 3.5147 no 1_545
C95 H91 3.4719 no 1_556
C96 H11D 3.0565 no 2_746
C96 H72A 3.5146 no 1_545
C96 H83A 3.2516 no 2_746
C96 H91 2.9653 no 1_556
C101 H3A 3.0358 no .
C101 H27A 3.5622 no 1_565
C101 H70A 3.5275 no 1_565
C101 H106 3.0166 no .
C104 H16A 3.4682 no 2_645
C104 H58A 3.5796 no 2_645
C104 H73A 3.4687 no 2_645
C108 H4A 3.0895 no 2_656
C108 H75A 3.1852 no 2_656
C108 H79B 3.4971 no 2_656
C109 H22A 3.4092 no 2_756
C109 H33A 3.3650 no .
C109 H70B 3.1568 no 2_756
C110 H3A 3.3116 no .
H3A O99 2.2697 no .
H3A C101 3.0358 no .
H3A C110 3.3116 no .
H3A H10E 3.1230 no .
H3A H11C 2.7636 no .
H3A H99 2.5615 no .
H3B O99 3.4881 no .
H3B H17A 3.4330 no 2_656
H3B H79A 3.0419 no 1_565
H3B H99 3.3730 no .
H4A C108 3.0895 no 2_646
H4A H10A 2.8304 no 2_646
H4A H10B 2.5208 no 2_646
H7A Cl86 2.9383 no .
H7A C9 3.5050 no 1_545
H7A C66 3.2379 no .
H7A C74 3.0217 no .
H7A H9A 2.5651 no 1_545
H7A H41A 2.7929 no 1_545
H7A H66 3.4284 no .
H7A H74 2.9812 no .
H9A Cl86 3.2205 no 1_565
H9A C7 3.1242 no 1_565
H9A C28 3.1169 no 1_565
H9A C37 3.4027 no 1_565
H9A C41 3.1909 no .
H9A C74 3.4036 no 1_565
H9A H7A 2.5651 no 1_565
H9A H28A 2.5655 no 1_565
H9A H37A 3.0538 no 1_565
H9A H40A 3.5249 no .
H9A H40B 3.2714 no .
H9A H41A 2.7922 no .
H9A H56A 3.5585 no .
H9A H74 3.1883 no 1_565
H10A P107 3.3210 no 2_656
H10A N7 2.7154 no 2_656
H10A N9 2.8809 no 2_656
H10A H4A 2.8304 no 2_656
H10A H79B 2.6597 no 2_656
H10B N9 3.4111 no 2_656
H10B C4 3.5066 no 2_656
H10B C75 3.0856 no 2_656
H10B H4A 2.5208 no 2_656
H10B H38A 3.1859 no 2_656
H10B H75A 2.4759 no 2_656
H10C C58 3.0341 no 2_645
H10C C73 2.9499 no 2_645
H10C H43A 3.1710 no 2_755
H10C H58A 2.8248 no 2_645
H10C H73A 2.6961 no 2_645
H10D C27 3.4700 no 1_565
H10D H27A 2.6588 no 1_565
H10D H56A 3.5588 no .
H10D H70A 3.0372 no 1_565
H10D H70B 3.3871 no 1_565
H10E N106 3.1014 no .
H10E H3A 3.1230 no .
H10E H11A 2.7911 no .
H10E H19 3.3776 no .
H10E H56A 3.2013 no .
H10E H83A 3.3857 no .
H10E H106 2.3650 no .
H10F C33 3.2372 no .
H10F C72 3.4729 no .
H10F H33A 2.5619 no .
H10F H72A 3.0539 no .
H10F H95A 2.8508 no 1_565
H10F H96A 3.5092 no 1_565
H10G H11C 3.4090 no 2_756
H10G H22A 3.1330 no 2_756
H10G H70B 2.9734 no 2_756
H10H C22 3.5132 no 2_756
H10H C70 3.3360 no 2_756
H10H H22A 2.8995 no 2_756
H10H H27A 3.3944 no 2_756
H10H H70B 2.5145 no 2_756
H11A Cl57 3.5903 no .
H11A C41 3.4260 no .
H11A C56 3.0296 no .
H11A C83 3.4978 no .
H11A H10E 2.7911 no .
H11A H28A 3.1365 no 1_565
H11A H56A 2.9761 no .
H11B Cl86 2.3949 no .
H11B O103 3.3728 no .
H11B H100 3.4285 no .
H11B H102 3.0559 no .
H11C N3 3.5587 no .
H11C H3A 2.7636 no .
H11C H10G 3.4090 no 2_746
H11C H33A 3.3781 no .
H11D C94 3.4791 no 2_756
H11D C95 3.5397 no 2_756
H11D C96 3.0565 no 2_756
H11D H83A 3.2620 no .
H11D H96A 2.9604 no 2_756
H12A C36 3.1783 no 2_755
H12A H36A 2.7720 no 2_755
H12A H36B 2.7133 no 2_755
H13 Cl86 2.6815 no .
H13 C66 3.0107 no .
H13 C74 3.4062 no .
H13 H66 2.5241 no .
H13 H74 3.1690 no .
H14A Cl86 2.9286 no 1_565
H14A C40 3.4568 no .
H14A C69 2.9758 no 2_655
H14A C74 3.4653 no 1_565
H14A H37A 3.3182 no 1_565
H14A H40A 2.8835 no .
H14A H40B 3.1663 no .
H14A H69A 2.3560 no 2_655
H14A H74 2.8561 no 1_565
H15 C88 3.4535 no 2_646
H15 H88A 3.4725 no 2_646
H16A C31 2.7090 no 2_655
H16A C67 2.9311 no 2_655
H16A C104 3.4682 no 2_655
H16A H31A 2.5978 no 2_655
H16A H40B 3.5251 no .
H16A H67A 2.9873 no 2_655
H17A C62 3.2024 no 2_646
H17A C77 3.4299 no 2_646
H17A C79 3.5229 no 2_656
H17A H3B 3.4330 no 2_646
H17A H62 2.8534 no 2_646
H17A H77A 3.2604 no 2_646
H17A H77B 2.7529 no 2_646
H17A H79A 3.5895 no 2_656
H17A H79B 2.7985 no 2_656
H17B C26 3.4892 no 2_646
H17B C62 2.9922 no 2_646
H17B C77 3.5911 no 2_646
H17B C78 3.1792 no 2_646
H17B H62 3.0848 no 2_646
H17B H77B 2.6447 no 2_646
H17B H78A 3.3822 no 2_646
H18A C21 3.3676 no 2_745
H18A C41 3.1608 no 1_545
H18A C56 3.3977 no 1_545
H18A H21A 2.9942 no 2_745
H18A H21B 2.9068 no 2_745
H18A H41A 2.9086 no 1_545
H18A H56A 3.3325 no 1_545
H18A H92 3.1217 no 2_745
H18A H94 3.5012 no 2_746
H19 C56 3.5290 no .
H19 C80 3.2316 no .
H19 C83 3.0069 no .
H19 H10E 3.3776 no .
H19 H80A 3.3990 no .
H19 H83A 3.0489 no .
H21A C18 3.3293 no 2_755
H21A C41 3.3189 no 2_745
H21A C42 2.9415 no 2_745
H21A C45 3.2201 no 2_745
H21A C68 3.2590 no 2_745
H21A H18A 2.9942 no 2_755
H21A H25B 3.1182 no 2_755
H21A H45A 3.4985 no 2_745
H21A H45B 2.7414 no 2_745
H21A H68A 3.5259 no 2_745
H21B C18 2.7525 no 2_755
H21B C25 3.4965 no 2_755
H21B C43 3.5708 no 2_755
H21B C50 3.2156 no 2_755
H21B C54 2.9669 no 2_755
H21B H18A 2.9068 no 2_755
H21B H25B 2.5174 no 2_755
H21B H54A 3.2322 no 2_755
H22A C109 3.4092 no 2_746
H22A H10G 3.1330 no 2_746
H22A H10H 2.8995 no 2_746
H22A H27A 3.3978 no .
H22A H80A 3.3970 no .
H22A H83A 3.1857 no .
H22B C27 2.7988 no .
H22B C28 2.9863 no .
H22B C47 3.4994 no .
H22B H27A 2.7498 no .
H22B H28A 3.0487 no .
H22B H80A 3.0438 no .
H25A O103 2.8798 no .
H25A C45 3.4278 no 1_545
H25A C71 3.4156 no 2_745
H25A H45A 2.9242 no 1_545
H25A H45B 3.1251 no 1_545
H25A H63A 3.2968 no 2_745
H25A H71A 2.6181 no 2_745
H25A H100 3.0115 no .
H25A H102 2.7356 no .
H25B N2 2.6526 no 2_745
H25B N5 3.2292 no 2_745
H25B C21 3.0964 no 2_745
H25B C32 3.1198 no 2_745
H25B H21A 3.1182 no 2_745
H25B H21B 2.5174 no 2_745
H25B H71A 3.1659 no 2_745
H27A C22 3.2525 no .
H27A C70 3.2052 no .
H27A C101 3.5622 no 1_545
H27A H10D 2.6588 no 1_545
H27A H10H 3.3944 no 2_746
H27A H22A 3.3978 no .
H27A H22B 2.7498 no .
H27A H56A 3.3510 no 1_545
H27A H70A 2.8193 no .
H27A H70B 3.1592 no .
H28A C9 3.2528 no 1_545
H28A C11 3.5509 no 1_545
H28A C29 3.4781 no .
H28A C37 3.2081 no .
H28A C74 3.5870 no .
H28A H9A 2.5655 no 1_545
H28A H11A 3.1365 no 1_545
H28A H22B 3.0487 no .
H28A H37A 3.2892 no .
H28A H41A 3.4629 no 1_545
H28A H56A 3.0145 no 1_545
H28A H70A 3.1551 no .
H29 Cl57 3.2669 no 1_545
H29 C89 3.0594 no 2_646
H29 H88A 3.4929 no 2_646
H29 H89A 2.4172 no 2_646
H30A C81 3.3883 no 2_746
H30A H81A 2.5162 no 2_746
H31A C16 3.3609 no 2_645
H31A C58 3.0397 no 2_645
H31A C59 3.5704 no 2_645
H31A C61 3.2693 no 2_645
H31A C73 3.2326 no 2_645
H31A C78 3.4426 no 1_544
H31A H16A 2.5978 no 2_645
H31A H51A 3.1543 no 2_645
H31A H58A 3.3067 no 2_645
H31A H78A 2.5371 no 1_544
H33A O99 2.5929 no .
H33A C95 3.5147 no 1_565
H33A C109 3.3650 no .
H33A H10F 2.5619 no .
H33A H11C 3.3781 no .
H33A H95A 2.6663 no 1_565
H33A H99 3.1446 no .
H34 C43 3.5566 no 2_755
H34 H43A 3.3012 no 2_755
H36A P1 3.2133 no 2_745
H36A N2 2.7047 no 2_745
H36A N4 2.7824 no 2_745
H36A C45 3.5540 no 2_745
H36A H12A 2.7720 no 2_745
H36A H45B 2.6025 no 2_745
H36A H68A 3.3408 no 2_745
H36A H71A 3.4697 no 2_745
H36B N2 3.5640 no 2_745
H36B C71 3.1530 no 2_745
H36B H12A 2.7133 no 2_745
H36B H71A 2.6509 no 2_745
H36B H100 3.5368 no .
H37A Cl57 3.1576 no 1_545
H37A C9 3.1197 no 1_545
H37A C14 3.2944 no 1_545
H37A C89 3.4828 no 2_646
H37A H9A 3.0538 no 1_545
H37A H14A 3.3182 no 1_545
H37A H28A 3.2892 no .
H37A H44A 3.5033 no 1_545
H37A H59A 3.0974 no 1_545
H37A H88A 3.4132 no 2_646
H37A H89A 2.6568 no 2_646
H38A C23 3.5638 no 2_646
H38A C58 3.0520 no 2_646
H38A C59 3.4173 no 2_646
H38A C61 3.2534 no 2_646
H38A C73 3.1338 no 2_646
H38A H10B 3.1859 no 2_646
H38A H58A 3.4099 no 2_646
H38A H73A 3.5128 no 2_646
H39 H66 3.1364 no .
H40A Cl86 2.6763 no 1_565
H40A O103 3.2566 no 1_565
H40A C9 3.4406 no .
H40A C14 3.0434 no .
H40A H9A 3.5249 no .
H40A H14A 2.8835 no .
H40A H102 2.6419 no 1_565
H40B C5 3.5496 no .
H40B C9 2.9079 no .
H40B C11 3.2925 no .
H40B C14 2.8145 no .
H40B C16 3.0720 no .
H40B C51 3.4333 no .
H40B C55 3.0927 no .
H40B C66 3.4869 no .
H40B H9A 3.2714 no .
H40B H14A 3.1663 no .
H40B H16A 3.5251 no .
H40B H55 2.6518 no .
H40B H66 3.0382 no .
H41A C7 2.9261 no 1_565
H41A C9 3.4286 no .
H41A C24 3.5123 no 1_565
H41A C28 3.3175 no 1_565
H41A C46 3.4368 no 1_565
H41A H7A 2.7929 no 1_565
H41A H9A 2.7922 no .
H41A H18A 2.9086 no 1_565
H41A H28A 3.4629 no 1_565
H41A H46A 2.4655 no 1_565
H43A C58 3.5255 no 1_645
H43A C64 3.5652 no 2_746
H43A C73 3.4088 no 1_645
H43A C76 3.4251 no 2_745
H43A H10C 3.1710 no 2_745
H43A H34 3.3012 no 2_745
H43A H58A 2.9509 no 1_645
H43A H64A 2.6635 no 2_746
H43A H73A 2.7120 no 1_645
H43A H76A 2.9585 no 2_745
H43A H85 3.4901 no 2_745
H44A Cl57 3.2740 no .
H44A H37A 3.5033 no 1_565
H44A H89A 3.2887 no 2_656
H45A Cl86 3.2402 no 1_565
H45A O103 3.1057 no 1_565
H45A H21A 3.4985 no 2_755
H45A H25A 2.9242 no 1_565
H45A H46A 3.0510 no 1_565
H45A H102 2.3944 no 1_565
H45B N5 3.3529 no 2_755
H45B C21 3.4680 no 2_755
H45B C36 3.3498 no 2_755
H45B H21A 2.7414 no 2_755
H45B H25A 3.1251 no 1_565
H45B H36A 2.6025 no 2_755
H45B H71A 3.4585 no 2_755
H45B H102 3.3958 no 1_565
H46A C41 3.2199 no 1_545
H46A H41A 2.4655 no 1_545
H46A H45A 3.0510 no 1_545
H47A C72 2.8270 no 2_746
H47A C81 2.7901 no 2_746
H47A H72A 2.5701 no 2_746
H47A H81A 2.5002 no 2_746
H47A H97 3.2082 no 2_746
H51A C78 3.3772 no 2_646
H51A C88 3.2920 no 2_646
H51A H31A 3.1543 no 2_655
H51A H67A 3.0786 no 2_655
H51A H78A 3.1621 no 2_646
H51A H88A 3.0017 no 2_646
H52A C60 3.2279 no 2_645
H52A C85 3.4826 no 1_545
H52A C87 3.5381 no 1_545
H52A H60 2.7396 no 2_645
H52A H65A 3.1356 no 2_645
H52A H65B 3.2933 no 2_645
H52A H85 3.2546 no 1_545
H52A H87A 3.3583 no 1_545
H53A Cl86 3.0075 no .
H53A C60 3.4727 no 2_645
H53A C69 3.2173 no 2_645
H53A H60 3.3268 no 2_645
H53A H69A 2.8213 no 2_645
H53A H102 3.5800 no .
H54A C35 3.5536 no 2_745
H54A C58 3.5779 no 1_645
H54A C64 3.5795 no 2_746
H54A C92 3.2079 no 2_745
H54A H21B 3.2322 no 2_745
H54A H58A 2.6711 no 1_645
H54A H64A 2.9443 no 2_746
H54A H92 3.0661 no 2_745
H54A H94 3.4185 no 2_746
H55 C40 3.4360 no .
H55 C42 3.4386 no .
H55 C68 2.9336 no .
H55 C80 3.0878 no .
H55 H40B 2.6518 no .
H55 H65A 3.5180 no .
H55 H68A 3.0567 no .
H55 H80A 3.2916 no .
H56A C7 3.5693 no 1_565
H56A C27 3.2165 no 1_565
H56A C28 3.0015 no 1_565
H56A H9A 3.5585 no .
H56A H10D 3.5588 no .
H56A H10E 3.2013 no .
H56A H11A 2.9761 no .
H56A H18A 3.3325 no 1_565
H56A H27A 3.3510 no 1_565
H56A H28A 3.0145 no 1_565
H56A H94 2.7814 no 2_756
H58A C43 3.5074 no 1_465
H58A C54 3.3841 no 1_465
H58A C64 3.5263 no 2_656
H58A C104 3.5796 no 2_655
H58A H10C 2.8248 no 2_655
H58A H31A 3.3067 no 2_655
H58A H38A 3.4099 no 2_656
H58A H43A 2.9509 no 1_465
H58A H54A 2.6711 no 1_465
H58A H64A 2.8200 no 2_656
H59A C87 3.4687 no 2_655
H59A C88 3.5507 no 2_656
H59A C89 3.3603 no 2_656
H59A H37A 3.0974 no 1_565
H59A H87A 3.2555 no 2_655
H59A H88A 3.4129 no 2_656
H59A H89A 3.0751 no 2_656
H60 C52 3.5182 no 2_655
H60 H52A 2.7396 no 2_655
H60 H53A 3.3268 no 2_655
H61A C82 3.5788 no 2_656
H61A H62 2.8855 no 2_646
H61A H90 3.5486 no 2_655
H61A H91 3.2476 no 2_655
H62 C17 3.3530 no 2_656
H62 C61 3.4975 no 2_656
H62 C90 3.5639 no 1_566
H62 H17A 2.8534 no 2_656
H62 H17B 3.0848 no 2_656
H62 H61A 2.8855 no 2_656
H62 H90 2.7236 no 1_566
H62 H91 3.4882 no 1_566
H63A O103 2.6841 no 2_755
H63A N4 3.5667 no 2_745
H63A C76 3.4278 no 2_745
H63A H25A 3.2968 no 2_755
H63A H76A 2.5456 no 2_745
H63A H100 2.6192 no 2_755
H63A H102 3.3305 no 2_755
H64A C43 3.0520 no 2_756
H64A C54 3.2078 no 2_756
H64A C58 3.0541 no 2_646
H64A C73 3.1141 no 2_646
H64A H43A 2.6635 no 2_756
H64A H54A 2.9443 no 2_756
H64A H58A 2.8200 no 2_646
H64A H73A 2.9120 no 2_646
H65A C52 3.5013 no 2_655
H65A C55 3.4780 no .
H65A C66 3.0560 no .
H65A C67 3.5738 no 2_655
H65A H52A 3.1356 no 2_655
H65A H55 3.5180 no .
H65A H66 2.4641 no .
H65A H67A 3.2874 no 2_655
H65B C52 3.5906 no 2_655
H65B H52A 3.2933 no 2_655
H66 N12 3.2597 no .
H66 N13 3.1399 no .
H66 N14 2.6535 no .
H66 C13 2.9597 no .
H66 C39 3.5502 no .
H66 C40 3.2466 no .
H66 C65 2.8694 no .
H66 H7A 3.4284 no .
H66 H13 2.5241 no .
H66 H39 3.1364 no .
H66 H40B 3.0382 no .
H66 H65A 2.4641 no .
H66 H68A 3.3089 no .
H67A C16 3.5563 no 2_645
H67A C51 3.5995 no 2_645
H67A C78 3.4777 no 1_544
H67A C88 3.5395 no 1_544
H67A H16A 2.9873 no 2_645
H67A H51A 3.0786 no 2_645
H67A H65A 3.2874 no 2_645
H67A H78A 2.8064 no 1_544
H67A H85 3.3702 no 1_545
H67A H87A 3.1942 no 1_545
H67A H88A 2.9196 no 1_544
H68A C55 3.4953 no .
H68A H21A 3.5259 no 2_755
H68A H36A 3.3408 no 2_755
H68A H55 3.0567 no .
H68A H66 3.3089 no .
H69A Cl86 2.9868 no 2_655
H69A C14 3.2880 no 2_645
H69A H14A 2.3560 no 2_645
H69A H53A 2.8213 no 2_655
H69A H74 2.7948 no 2_655
H70A Cl57 2.9835 no 1_545
H70A O99 3.1326 no 1_545
H70A C27 3.4104 no .
H70A C28 3.5848 no .
H70A C101 3.5275 no 1_545
H70A H10D 3.0372 no 1_545
H70A H27A 2.8193 no .
H70A H28A 3.1551 no .
H70A H99 2.6853 no 1_545
H70B C109 3.1568 no 2_746
H70B H10D 3.3871 no 1_545
H70B H10G 2.9734 no 2_746
H70B H10H 2.5145 no 2_746
H70B H27A 3.1592 no .
H70B H99 3.5512 no 1_545
H71A C25 3.1133 no 2_755
H71A C36 3.1978 no 2_755
H71A H25A 2.6181 no 2_755
H71A H25B 3.1659 no 2_755
H71A H36A 3.4697 no 2_755
H71A H36B 2.6509 no 2_755
H71A H45B 3.4585 no 2_745
H72A C47 3.4351 no 2_756
H72A C91 3.4161 no 1_566
H72A C96 3.5146 no 1_565
H72A H10F 3.0539 no .
H72A H47A 2.5701 no 2_756
H72A H91 2.8848 no 1_566
H72A H95A 3.2493 no 1_565
H72A H96A 2.8955 no 1_565
H73A C76 3.5447 no 2_655
H73A C85 3.1414 no 2_655
H73A C87 3.5058 no 2_655
H73A C104 3.4687 no 2_655
H73A H10C 2.6961 no 2_655
H73A H38A 3.5128 no 2_656
H73A H43A 2.7120 no 1_465
H73A H64A 2.9120 no 2_656
H73A H85 3.1463 no 2_655
H74 Cl86 3.1342 no .
H74 C14 3.4524 no 1_545
H74 C69 3.4575 no 2_645
H74 C87 3.5167 no 2_645
H74 H7A 2.9812 no .
H74 H9A 3.1883 no 1_545
H74 H13 3.1690 no .
H74 H14A 2.8561 no 1_545
H74 H69A 2.7948 no 2_645
H74 H87A 2.9104 no 2_645
H75A C77 3.1908 no 2_646
H75A C108 3.1852 no 2_646
H75A H10B 2.4759 no 2_646
H75A H77A 2.6319 no 2_646
H75A H77B 3.4227 no 2_646
H76A O103 2.9489 no 1_565
H76A C43 3.3922 no 2_755
H76A C63 3.1982 no 2_755
H76A H43A 2.9585 no 2_755
H76A H63A 2.5456 no 2_755
H76A H100 3.3662 no 1_565
H76A H102 3.4933 no 1_565
H77A Cl57 2.9729 no .
H77A N9 3.4972 no 2_656
H77A C75 3.5182 no 2_656
H77A H17A 3.2604 no 2_656
H77A H75A 2.6319 no 2_656
H77A H79A 3.2436 no 1_565
H77B N8 3.2625 no 2_656
H77B N9 2.4741 no 2_656
H77B C1 3.0265 no 2_656
H77B C17 3.0178 no 2_656
H77B H17A 2.7529 no 2_656
H77B H17B 2.6447 no 2_656
H77B H75A 3.4227 no 2_656
H78A C31 3.1303 no 1_566
H78A C67 3.2525 no 1_566
H78A C90 3.3472 no 1_566
H78A H17B 3.3822 no 2_656
H78A H31A 2.5371 no 1_566
H78A H51A 3.1621 no 2_656
H78A H67A 2.8064 no 1_566
H78A H90 2.5503 no 1_566
H78A H93 3.5182 no 1_566
H79A Cl57 2.9007 no 1_545
H79A O99 2.9837 no 1_545
H79A H3B 3.0419 no 1_545
H79A H17A 3.5895 no 2_646
H79A H77A 3.2436 no 1_545
H79A H99 2.5879 no 1_545
H79B C108 3.4971 no 2_646
H79B H10A 2.6597 no 2_646
H79B H17A 2.7985 no 2_646
H80A H19 3.3990 no .
H80A H22A 3.3970 no .
H80A H22B 3.0438 no .
H80A H55 3.2916 no .
H81A C30 3.1089 no 2_756
H81A C47 3.0970 no 2_756
H81A C54 3.5369 no 2_756
H81A C90 3.3172 no 1_566
H81A C91 3.4052 no 1_566
H81A H30A 2.5162 no 2_756
H81A H47A 2.5002 no 2_756
H81A H90 3.3279 no 1_566
H81A H91 3.5008 no 1_566
H83A C94 3.5079 no 2_756
H83A C96 3.2516 no 2_756
H83A H10E 3.3857 no .
H83A H11D 3.2620 no .
H83A H19 3.0489 no .
H83A H22A 3.1857 no .
H83A H92 3.5121 no 2_755
H83A H94 3.0610 no 2_756
H83A H96A 2.5162 no 2_756
H84A O103 2.8301 no .
H84A H100 1.9185 no .
H84A H102 3.3073 no .
H85 O103 3.4220 no 1_565
H85 C52 3.5242 no 1_565
H85 C67 3.5883 no 1_565
H85 H43A 3.4901 no 2_755
H85 H52A 3.2546 no 1_565
H85 H67A 3.3702 no 1_565
H85 H73A 3.1463 no 2_645
H85 H93 3.1008 no 1_565
H85 H100 3.2488 no 1_565
H87A C74 3.3054 no 2_655
H87A H52A 3.3583 no 1_565
H87A H59A 3.2555 no 2_645
H87A H67A 3.1942 no 1_565
H87A H74 2.9104 no 2_655
H87A H88A 3.2374 no 1_554
H88A C29 3.3282 no 2_656
H88A C37 3.2297 no 2_656
H88A H15 3.4725 no 2_656
H88A H29 3.4929 no 2_656
H88A H37A 3.4132 no 2_656
H88A H51A 3.0017 no 2_656
H88A H59A 3.4129 no 2_646
H88A H67A 2.9196 no 1_566
H88A H87A 3.2374 no 1_556
H89A Cl57 3.5072 no 2_646
H89A C29 2.8465 no 2_656
H89A C37 2.9295 no 2_656
H89A C59 3.5306 no 2_646
H89A H29 2.4172 no 2_656
H89A H37A 2.6568 no 2_656
H89A H44A 3.2887 no 2_646
H89A H59A 3.0751 no 2_646
H90 C62 3.1279 no 1_544
H90 C64 3.5032 no 1_544
H90 C78 3.0369 no 1_544
H90 C81 3.2335 no 1_544
H90 H61A 3.5486 no 2_645
H90 H62 2.7236 no 1_544
H90 H78A 2.5503 no 1_544
H90 H81A 3.3279 no 1_544
H91 C72 3.1662 no 1_544
H91 C81 3.5010 no 1_544
H91 C94 3.3644 no 1_554
H91 C95 3.4719 no 1_554
H91 C96 2.9653 no 1_554
H91 H61A 3.2476 no 2_645
H91 H62 3.4882 no 1_544
H91 H72A 2.8848 no 1_544
H91 H81A 3.5008 no 1_544
H91 H94 3.5377 no 1_554
H91 H96A 2.8866 no 1_554
H92 C56 3.4199 no 2_745
H92 C80 3.4260 no 2_745
H92 C83 3.2383 no 2_745
H92 C94 3.4999 no 1_554
H92 H18A 3.1217 no 2_755
H92 H54A 3.0661 no 2_755
H92 H83A 3.5121 no 2_745
H92 H94 3.0019 no 1_554
H92 H96A 3.4155 no 1_554
H93 O103 3.2600 no .
H93 H78A 3.5182 no 1_544
H93 H85 3.1008 no 1_545
H93 H100 2.2231 no .
H94 C56 3.2017 no 2_746
H94 C83 3.3505 no 2_746
H94 H18A 3.5012 no 2_756
H94 H54A 3.4185 no 2_756
H94 H56A 2.7814 no 2_746
H94 H83A 3.0610 no 2_746
H94 H91 3.5377 no 1_556
H94 H92 3.0019 no 1_556
H95A O99 2.9654 no 1_545
H95A C33 3.3411 no 1_545
H95A H10F 2.8508 no 1_545
H95A H33A 2.6663 no 1_545
H95A H72A 3.2493 no 1_545
H95A H99 3.2658 no 1_545
H96A C83 3.2324 no 2_746
H96A H10F 3.5092 no 1_545
H96A H11D 2.9604 no 2_746
H96A H72A 2.8955 no 1_545
H96A H83A 2.5162 no 2_746
H96A H91 2.8866 no 1_556
H96A H92 3.4155 no 1_556
H97 H47A 3.2082 no 2_756
H99 Cl57 2.1790 no .
H99 N3 3.1054 no .
H99 N106 3.3270 no .
H99 C70 3.4437 no 1_565
H99 H3A 2.5615 no .
H99 H3B 3.3730 no .
H99 H33A 3.1446 no .
H99 H70A 2.6853 no 1_565
H99 H70B 3.5512 no 1_565
H99 H79A 2.5879 no 1_565
H99 H95A 3.2658 no 1_565
H99 H106 2.5583 no .
H100 C63 3.4418 no 2_745
H100 C84 2.5188 no .
H100 C93 2.6612 no .
H100 H11B 3.4285 no .
H100 H25A 3.0115 no .
H100 H36B 3.5368 no .
H100 H63A 2.6192 no 2_745
H100 H76A 3.3662 no 1_545
H100 H84A 1.9185 no .
H100 H85 3.2488 no 1_545
H100 H93 2.2231 no .
H102 Cl86 2.3645 no .
H102 N12 3.1245 no 1_545
H102 C25 3.5522 no .
H102 C40 3.2943 no 1_545
H102 C45 3.0736 no 1_545
H102 H11B 3.0559 no .
H102 H25A 2.7356 no .
H102 H40A 2.6419 no 1_545
H102 H45A 2.3944 no 1_545
H102 H45B 3.3958 no 1_545
H102 H53A 3.5800 no .
H102 H63A 3.3305 no 2_745
H102 H76A 3.4933 no 1_545
H102 H84A 3.3073 no .
H106 Cl57 2.7187 no .
H106 O99 2.8632 no .
H106 C101 3.0166 no .
H106 H10E 2.3650 no .
H106 H99 2.5583 no .

loop_
_geom_torsion_atom_site_label_1
_geom_torsion_atom_site_label_2
_geom_torsion_atom_site_label_3
_geom_torsion_atom_site_label_4
_geom_torsion
_geom_torsion_publ_flag
N2 P1 N4 C13 172.2(5) no
N4 P1 N2 C32 173.7(4) no
N2 P1 N11 C34 -92.6(5) no
N11 P1 N2 C32 -65.7(5) no
N2 P1 N13 C12 22.1(6) no
N13 P1 N2 C32 48.3(5) no
N4 P1 N11 C34 25.6(6) no
N11 P1 N4 C13 46.8(6) no
N4 P1 N13 C12 -96.5(5) no
N13 P1 N4 C13 -66.5(6) no
N11 P1 N13 C12 145.7(5) no
N13 P1 N11 C34 148.5(5) no
N3 P107 N7 C20 -80.0(5) no
N7 P107 N3 C4 -89.8(5) no
N3 P107 N9 C1 44.9(5) no
N9 P107 N3 C4 28.2(5) no
N3 P107 N106 C15 165.0(4) no
N106 P107 N3 C4 152.5(4) no
N7 P107 N9 C1 168.1(4) no
N9 P107 N7 C20 159.2(4) no
N7 P107 N106 C15 43.5(5) no
N106 P107 N7 C20 35.2(6) no
N9 P107 N106 C15 -74.2(5) no
N106 P107 N9 C1 -72.5(5) no
C1 N1 C3 C4 16.3(10) no
C1 N1 C3 C26 -107.3(8) no
C3 N1 C1 N8 163.4(6) no
C3 N1 C1 N9 -16.6(12) no
C1 N1 C77 C108 15.7(8) no
C77 N1 C1 N8 -6.6(8) no
C77 N1 C1 N9 173.5(7) no
C3 N1 C77 C108 -155.8(6) no
C77 N1 C3 C4 -174.2(6) no
C77 N1 C3 C26 62.2(8) no
P1 N2 C32 N5 140.9(5) no
P1 N2 C32 N105 -35.0(10) no
P107 N3 C4 C3 -86.8(6) no
P107 N3 C4 C8 150.6(5) no
P1 N4 C13 N12 138.4(6) no
P1 N4 C13 N14 -39.4(10) no
C21 N5 C32 N2 -10.5(11) no
C21 N5 C32 N105 166.1(6) no
C32 N5 C21 C35 -105.6(8) no
C21 N5 C36 C25 -159.8(6) no
C36 N5 C21 C35 62.5(9) no
C32 N5 C36 C25 9.4(8) no
C36 N5 C32 N2 -179.8(6) no
C36 N5 C32 N105 -3.1(8) no
C19 N6 C20 N7 -32.3(11) no
C19 N6 C20 N10 148.3(6) no
C20 N6 C19 C15 33.5(10) no
C20 N6 C19 C48 -91.4(8) no
C19 N6 C22 C70 -145.5(6) no
C22 N6 C19 C15 -176.2(6) no
C22 N6 C19 C48 58.8(9) no
C20 N6 C22 C70 9.7(7) no
C22 N6 C20 N7 175.9(7) no
C22 N6 C20 N10 -3.5(8) no
P107 N7 C20 N6 -36.3(10) no
P107 N7 C20 N10 142.9(6) no
C1 N8 C17 C23 -137.3(7) no
C17 N8 C1 N1 -176.4(6) no
C17 N8 C1 N9 3.6(11) no
C1 N8 C108 C77 16.1(8) no
C108 N8 C1 N1 -6.5(8) no
C108 N8 C1 N9 173.4(6) no
C17 N8 C108 C77 -173.9(6) no
C108 N8 C17 C23 53.9(9) no
P107 N9 C1 N1 -44.6(9) no
P107 N9 C1 N8 135.5(6) no
C20 N10 C70 C22 10.6(8) no
C70 N10 C20 N6 -4.9(9) no
C70 N10 C20 N7 175.7(7) no
C20 N10 C79 C82 -108.3(9) no
C79 N10 C20 N6 176.4(7) no
C79 N10 C20 N7 -3.0(12) no
C70 N10 C79 C82 73.1(10) no
C79 N10 C70 C22 -170.6(7) no
P1 N11 C34 C10 152.8(5) no
P1 N11 C34 C39 -83.1(7) no
C13 N12 C40 C65 -2.9(8) no
C40 N12 C13 N4 -176.7(6) no
C40 N12 C13 N14 1.5(8) no
C13 N12 C45 C42 -109.1(8) no
C45 N12 C13 N4 3.5(11) no
C45 N12 C13 N14 -178.3(6) no
C40 N12 C45 C42 71.0(9) no
C45 N12 C40 C65 177.0(6) no
P1 N13 C12 C24 158.5(4) no
P1 N13 C12 C46 -79.0(7) no
C13 N14 C39 C34 21.9(11) no
C13 N14 C39 C49 -101.8(9) no
C39 N14 C13 N4 -25.6(12) no
C39 N14 C13 N12 156.3(7) no
C13 N14 C65 C40 -2.3(8) no
C65 N14 C13 N4 178.6(7) no
C65 N14 C13 N12 0.6(8) no
C39 N14 C65 C40 -161.9(6) no
C65 N14 C39 C34 176.6(6) no
C65 N14 C39 C49 52.9(8) no
C25 N105 C32 N2 171.1(7) no
C25 N105 C32 N5 -5.3(8) no
C32 N105 C25 C36 10.9(8) no
C25 N105 C46 C12 -175.2(6) no
C25 N105 C46 C50 58.3(8) no
C46 N105 C25 C36 -143.8(6) no
C32 N105 C46 C12 34.4(10) no
C32 N105 C46 C50 -92.1(8) no
C46 N105 C32 N2 -36.9(12) no
C46 N105 C32 N5 146.7(7) no
P107 N106 C15 C5 142.9(5) no
P107 N106 C15 C19 -95.2(6) no
N1 C3 C4 N3 51.7(8) no
N1 C3 C4 C8 176.5(5) no
N1 C3 C26 C62 -133.4(7) no
N1 C3 C26 C75 49.5(9) no
C4 C3 C26 C62 100.9(8) no
C4 C3 C26 C75 -76.1(8) no
C26 C3 C4 N3 174.9(5) no
C26 C3 C4 C8 -60.4(7) no
N3 C4 C8 C33 49.6(9) no
N3 C4 C8 C38 -135.5(7) no
C3 C4 C8 C33 -74.9(8) no
C3 C4 C8 C38 100.1(7) no
C11 C5 C15 N106 53.4(9) no
C11 C5 C15 C19 -66.4(9) no
C15 C5 C11 C9 -179.2(6) no
C11 C5 C51 C16 -0.4(11) no
C51 C5 C11 C9 -0.5(11) no
C15 C5 C51 C16 178.3(6) no
C51 C5 C15 N106 -125.2(7) no
C51 C5 C15 C19 114.9(8) no
C24 C7 C28 C27 -1.0(12) no
C28 C7 C24 C12 175.5(7) no
C28 C7 C24 C30 -0.7(12) no
C4 C8 C33 C72 173.2(7) no
C4 C8 C38 C64 -174.2(7) no
C33 C8 C38 C64 0.9(12) no
C38 C8 C33 C72 -1.8(12) no
C11 C9 C14 C16 -2.8(12) no
C14 C9 C11 C5 2.2(12) no
C34 C10 C53 C52 178.4(7) no
C53 C10 C34 N11 51.7(10) no
C53 C10 C34 C39 -73.0(9) no
C34 C10 C104 C31 -179.3(7) no
C104 C10 C34 N11 -129.8(7) no
C104 C10 C34 C39 105.6(8) no
C53 C10 C104 C31 -0.7(11) no
C104 C10 C53 C52 -0.2(12) no
N13 C12 C24 C7 37.4(9) no
N13 C12 C24 C30 -146.6(6) no
N13 C12 C46 N105 40.6(8) no
N13 C12 C46 C50 166.3(5) no
C24 C12 C46 N105 164.6(6) no
C24 C12 C46 C50 -69.7(7) no
C46 C12 C24 C7 -87.9(8) no
C46 C12 C24 C30 88.1(8) no
C9 C14 C16 C51 1.9(12) no
N106 C15 C19 N6 42.4(8) no
N106 C15 C19 C48 167.9(5) no
C5 C15 C19 N6 162.7(6) no
C5 C15 C19 C48 -71.8(8) no
C14 C16 C51 C5 -0.2(12) no
N8 C17 C23 C44 41.8(10) no
N8 C17 C23 C61 -137.8(7) no
C50 C18 C54 C43 0.2(13) no
C54 C18 C50 C46 -176.7(7) no
C54 C18 C50 C71 -0.2(11) no
N6 C19 C48 C29 34.5(10) no
N6 C19 C48 C55 -144.5(7) no
C15 C19 C48 C29 -91.9(8) no
C15 C19 C48 C55 89.1(8) no
N5 C21 C35 C84 29.1(11) no
N5 C21 C35 C92 -149.8(7) no
N6 C22 C70 N10 -11.6(8) no
C17 C23 C44 C59 180.0(7) no
C17 C23 C61 C58 -178.6(7) no
C44 C23 C61 C58 1.8(12) no
C61 C23 C44 C59 -0.5(12) no
C7 C24 C30 C47 1.8(12) no
C12 C24 C30 C47 -174.4(7) no
N105 C25 C36 N5 -11.7(8) no
C3 C26 C62 C78 -176.5(7) no
C3 C26 C75 C89 176.0(7) no
C62 C26 C75 C89 -1.2(12) no
C75 C26 C62 C78 0.6(12) no
C28 C27 C47 C30 -0.4(13) no
C47 C27 C28 C7 1.5(12) no
C37 C29 C48 C19 -179.5(7) no
C37 C29 C48 C55 -0.5(12) no
C48 C29 C37 C74 -0.3(13) no
C24 C30 C47 C27 -1.2(13) no
C67 C31 C104 C10 0.9(13) no
C104 C31 C67 C52 -0.2(13) no
C8 C33 C72 C81 2.0(14) no
N11 C34 C39 N14 46.8(9) no
N11 C34 C39 C49 170.2(6) no
C10 C34 C39 N14 171.2(6) no
C10 C34 C39 C49 -65.3(8) no
C21 C35 C84 C93 178.0(8) no
C21 C35 C92 C91 -176.0(9) no
C84 C35 C92 C91 5.1(16) no
C92 C35 C84 C93 -3.1(15) no
C29 C37 C74 C66 1.2(14) no
C8 C38 C64 C81 -0.3(13) no
N14 C39 C49 C60 -125.7(8) no
N14 C39 C49 C76 55.5(10) no
C34 C39 C49 C60 108.4(8) no
C34 C39 C49 C76 -70.4(9) no
N12 C40 C65 N14 2.9(8) no
C42 C41 C56 C83 0.0(13) no
C56 C41 C42 C45 -179.9(7) no
C56 C41 C42 C68 -0.0(12) no
C41 C42 C45 N12 -119.1(9) no
C41 C42 C68 C80 0.6(14) no
C45 C42 C68 C80 -179.5(8) no
C68 C42 C45 N12 61.1(11) no
C54 C43 C63 C71 0.4(15) no
C63 C43 C54 C18 -0.3(14) no
C23 C44 C59 C73 -0.2(13) no
N105 C46 C50 C18 -135.4(6) no
N105 C46 C50 C71 48.2(9) no
C12 C46 C50 C18 96.4(8) no
C12 C46 C50 C71 -80.0(8) no
C19 C48 C55 C66 179.5(8) no
C29 C48 C55 C66 0.5(14) no
C39 C49 C60 C69 179.0(7) no
C39 C49 C76 C85 178.7(7) no
C60 C49 C76 C85 -0.1(13) no
C76 C49 C60 C69 -2.2(14) no
C18 C50 C71 C63 0.4(12) no
C46 C50 C71 C63 176.9(7) no
C53 C52 C67 C31 -0.7(13) no
C67 C52 C53 C10 0.9(13) no
C48 C55 C66 C74 0.4(16) no
C41 C56 C83 C80 -0.5(13) no
C61 C58 C73 C59 1.8(14) no
C73 C58 C61 C23 -2.5(14) no
C44 C59 C73 C58 -0.5(14) no
C49 C60 C69 C87 3.5(14) no
C26 C62 C78 C88 0.1(13) no
C43 C63 C71 C50 -0.5(15) no
C38 C64 C81 C72 0.4(14) no
C55 C66 C74 C37 -1.2(16) no
C42 C68 C80 C83 -1.2(16) no
C60 C69 C87 C85 -2.3(16) no
C33 C72 C81 C64 -1.3(15) no
C26 C75 C89 C88 1.1(14) no
C49 C76 C85 C87 1.3(14) no
N1 C77 C108 N8 -17.9(7) no
C62 C78 C88 C89 -0.3(16) no
N10 C79 C82 C95 -105.8(10) no
N10 C79 C82 C98 71.8(12) no
C68 C80 C83 C56 1.1(15) no
C79 C82 C95 C96 178.5(10) no
C79 C82 C98 C97 179.0(10) no
C95 C82 C98 C97 -3(2) no
C98 C82 C95 C96 0.9(19) no
C35 C84 C93 C90 0.0(18) no
C76 C85 C87 C69 -0.1(16) no
C78 C88 C89 C75 -0.3(16) no
C91 C90 C93 C84 1(3) no
C93 C90 C91 C92 1(3) no
C90 C91 C92 C35 -4(2) no
C96 C94 C97 C98 -1(3) no
C97 C94 C96 C95 -2(3) no
C82 C95 C96 C94 2(3) no
C94 C97 C98 C82 4(3) no
O99 C101 C110 C109 -63(3) no
